data_1549684
loop_
_publ_author_name
'Lister, Francis G. A.'
'Eccles, Natasha'
'Pike, Sarah J.'
'Brown, Robert A.'
'Whitehead, George F. S.'
'Raftery, James'
'Webb, Simon J.'
'Clayden, Jonathan'

_publ_section_title
;
 Bis-pyrene probes of foldamer conformation in solution and in
 phospholipid bilayers.
;
_journal_issue 33
_journal_name_full 'Chemical science'
_journal_page_first 6860
_journal_page_last 6870
_journal_paper_doi 10.1039/c8sc02532k
_journal_volume 9
_journal_year 2018
_chemical_absolute_configuration rm
_chemical_formula_moiety 'C72 H82 N8 O9, 2.75(H2 O)'
_chemical_formula_sum 'C72 H87.5 N8 O11.75'
_chemical_formula_weight 1252.99
_space_group_crystal_system monoclinic
_space_group_IT_number 4
_space_group_name_Hall 'P 2yb'
_space_group_name_H-M_alt 'P 1 21 1'
_symmetry_space_group_name_Hall 'P 2yb'
_symmetry_space_group_name_H-M 'P 1 21 1'
_atom_sites_solution_hydrogens mixed
_audit_creation_date 2018-05-14
_audit_creation_method
;
Olex2 1.2
(compiled 2018.04.26 svn.r3504 for OlexSys, GUI svn.r5492)
;
_audit_update_record
;
2018-05-16 deposited with the CCDC.
2018-07-16 downloaded from the CCDC.
;
_cell_angle_alpha 90
_cell_angle_beta 91.976(3)
_cell_angle_gamma 90
_cell_formula_units_Z 4
_cell_length_a 15.5782(6)
_cell_length_b 18.4753(5)
_cell_length_c 24.4315(7)
_cell_measurement_reflns_used 9794
_cell_measurement_temperature 150.0
_cell_measurement_theta_max 68.2500
_cell_measurement_theta_min 2.9820
_cell_volume 7027.5(4)
_computing_cell_refinement 'CrysAlisPro 1.171.39.30c (Rigaku OD, 2017)'
_computing_data_collection 'CrysAlisPro 1.171.39.30c (Rigaku OD, 2017)'
_computing_data_reduction 'CrysAlisPro 1.171.39.30c (Rigaku OD, 2017)'
_computing_molecular_graphics 'Olex2 (Dolomanov et al., 2009)'
_computing_publication_material 'Olex2 (Dolomanov et al., 2009)'
_computing_structure_refinement 'ShelXL (Sheldrick, 2015)'
_computing_structure_solution 'SHELXT 2014/5 (Sheldrick, 2014)'
_diffrn_ambient_temperature 150.0
_diffrn_detector 'CCD plate'
_diffrn_measured_fraction_theta_full 0.981
_diffrn_measured_fraction_theta_max 0.979
_diffrn_measurement_details
;
List of Runs (angles in degrees, time in seconds):

  # Type    Start    End  Width  t~exp~   \w     \q     \k     \f   Frames
#--------------------------------------------------------------------------
  1  \w     86.70 265.70   1.00   11.00    --  113.00  73.87  24.21  179
  2  \f    -25.79 332.43   1.00   11.00 159.16 110.00  73.87    --   358
  3  \f    -23.83 172.29   1.00   11.00  96.79  95.00  73.87    --   196
  4  \w      0.70 147.66   1.00    5.50    --   20.00  73.87  -5.79  147
  5  \f    104.44 275.65   1.00   11.00 163.53  95.00  73.87    --   171
  6  \f     72.34 258.57   1.00   11.00 139.21 113.00  73.87    --   186
  7  \f    177.25 300.40   1.00    5.50  -6.38 -75.00  73.87    --   123
  8  \w     99.74 247.74   1.00   11.00    --  111.00  73.87 184.21  148
  9  \f     36.62 178.71   1.00   11.00 234.21 110.00  73.87    --   142
 10  \f    187.02 268.07   1.00    5.50 121.93  25.00  73.87    --    81
 11  \w    124.93 214.93   1.00   11.00    --  105.00  73.87 129.21   90
 12  \w     87.44 218.44   1.00   11.00    --  113.00  73.87 229.21  131
 13  \w     61.15 134.15   1.00   11.00    --   90.00  73.87 109.21   73
;
_diffrn_measurement_device 'abstract diffractometer'
_diffrn_measurement_device_type 'Saxi-CrysAlisPro-abstract goniometer imported SAXI images'
_diffrn_measurement_method '\w and \f scans'
_diffrn_orient_matrix_type 'CrysAlisPro convention (1999,Acta A55,543-557)'
_diffrn_orient_matrix_UB_11 0.0371541000
_diffrn_orient_matrix_UB_12 -0.0313456000
_diffrn_orient_matrix_UB_13 -0.0526035000
_diffrn_orient_matrix_UB_21 0.0835487000
_diffrn_orient_matrix_UB_22 -0.0198108000
_diffrn_orient_matrix_UB_23 0.0320695000
_diffrn_orient_matrix_UB_31 -0.0378700000
_diffrn_orient_matrix_UB_32 -0.0746648000
_diffrn_orient_matrix_UB_33 0.0136006000
_diffrn_radiation_monochromator graphite
_diffrn_radiation_probe x-ray
_diffrn_radiation_type CuK\a
_diffrn_radiation_wavelength 1.54184
_diffrn_reflns_av_R_equivalents 0.0999
_diffrn_reflns_av_unetI/netI 0.0865
_diffrn_reflns_Laue_measured_fraction_full 0.981
_diffrn_reflns_Laue_measured_fraction_max 0.979
_diffrn_reflns_limit_h_max 18
_diffrn_reflns_limit_h_min -18
_diffrn_reflns_limit_k_max 21
_diffrn_reflns_limit_k_min -22
_diffrn_reflns_limit_l_max 28
_diffrn_reflns_limit_l_min -29
_diffrn_reflns_number 47191
_diffrn_reflns_point_group_measured_fraction_full 0.784
_diffrn_reflns_point_group_measured_fraction_max 0.780
_diffrn_reflns_theta_full 67.684
_diffrn_reflns_theta_max 68.485
_diffrn_reflns_theta_min 1.809
_diffrn_source 'fine-focus sealed X-ray tube'
_diffrn_source_type 'Enhance (Cu) X-ray Source'
_exptl_absorpt_coefficient_mu 0.654
_exptl_absorpt_correction_T_max 1.00000
_exptl_absorpt_correction_T_min 0.90239
_exptl_absorpt_correction_type multi-scan
_exptl_absorpt_process_details
;
CrysAlisPro 1.171.39.30c (Rigaku Oxford Diffraction, 2017)
Empirical absorption correction using spherical harmonics,
 implemented in SCALE3 ABSPACK scaling algorithm.
;
_exptl_crystal_colour 'clear colourless'
_exptl_crystal_colour_lustre clear
_exptl_crystal_colour_primary colourless
_exptl_crystal_density_diffrn 1.184
_exptl_crystal_description plate
_exptl_crystal_F_000 2678
_exptl_crystal_size_max 0.24
_exptl_crystal_size_mid 0.21
_exptl_crystal_size_min 0.01
_refine_diff_density_max 0.190
_refine_diff_density_min -0.182
_refine_diff_density_rms 0.040
_refine_ls_abs_structure_details
;
 Classical Flack method preferred over Parsons because s.u. lower.
;
_refine_ls_abs_structure_Flack -0.2(2)
_refine_ls_extinction_method none
_refine_ls_goodness_of_fit_ref 0.981
_refine_ls_hydrogen_treatment constr
_refine_ls_matrix_type full
_refine_ls_number_parameters 2256
_refine_ls_number_reflns 20163
_refine_ls_number_restraints 5703
_refine_ls_restrained_S_all 0.868
_refine_ls_R_factor_all 0.1089
_refine_ls_R_factor_gt 0.0579
_refine_ls_shift/su_max 0.005
_refine_ls_shift/su_mean 0.000
_refine_ls_structure_factor_coef Fsqd
_refine_ls_weighting_details 'w=1/[\s^2^(Fo^2^)+(0.0636P)^2^] where P=(Fo^2^+2Fc^2^)/3'
_refine_ls_weighting_scheme calc
_refine_ls_wR_factor_gt 0.1297
_refine_ls_wR_factor_ref 0.1572
_reflns_Friedel_coverage 0.542
_reflns_Friedel_fraction_full 0.574
_reflns_Friedel_fraction_max 0.567
_reflns_number_gt 12076
_reflns_number_total 20163
_reflns_threshold_expression 'I > 2\s(I)'
_cod_data_source_file c8sc02532k2.cif
_cod_data_source_block s4270
_cod_depositor_comments 'Adding full bibliography for 1549682--1549686.cif.'
_cod_original_formula_sum 'C72 H87.50 N8 O11.75'
_cod_database_code 1549684
_shelx_shelxl_version_number 2018/1
_chemical_oxdiff_formula 'C6 H6 O6 N6'
_shelx_space_group_comment
;
The symmetry employed for this shelxl refinement is uniquely defined
by the following loop, which should always be used as a source of
symmetry information in preference to the above space-group names.
They are only intended as comments.
;
_shelx_estimated_absorpt_t_max 0.993
_shelx_estimated_absorpt_t_min 0.859
_reflns_odcompleteness_completeness 97.86
_reflns_odcompleteness_iscentric 1
_reflns_odcompleteness_theta 68.37
_olex2_refinement_description
;
1. Fixed Uiso
 At 1.2 times of:
  All C(H) groups, All C(H,H) groups, All C(H,H,H,H) groups, All N(H) groups,
  All N(H,H) groups
 At 1.5 times of:
  All C(H,H,H) groups, All O(H,H) groups
2. Restrained distances
 C109-C1_4 \\sim C1_6-C109
 with sigma of 0.02
3. Uiso/Uaniso restraints and constraints
All non-hydrogen atoms have similar U: within 2A with sigma of 0.04 and sigma
for terminal atoms of 0.08
Uanis(C14_7) \\sim Ueq: with sigma of 0.01 and sigma for terminal atoms of 0.02
Uanis(C13_5) \\sim Ueq, Uanis(C13_2) \\sim Ueq, Uanis(C12_2) \\sim Ueq,
Uanis(C12_5) \\sim Ueq: with sigma of 0.01 and sigma for terminal atoms of 0.02
Uanis(C115) \\sim Ueq, Uanis(C109) \\sim Ueq: with sigma of 0.01 and sigma for
terminal atoms of 0.02
Uanis(C9_6) \\sim Ueq, Uanis(C9_4) \\sim Ueq: with sigma of 0.01 and sigma for
terminal atoms of 0.02
Uanis(C12_7) \\sim Ueq: with sigma of 0.01 and sigma for terminal atoms of 0.02
4. Rigid body (RIGU) restrains
 All non-hydrogen atoms
 with sigma for 1-2 distances of 0.004 and sigma for 1-3 distances of 0.004
5. Same fragment restrains
{C1_2, C2_2, C3_2, C4_2, C5_2, C6_2, C7_2, C8_2, C9_2, C10_2, C11_2, C12_2,
C13_2, C14_2, C15_2, C16_2}
{C1_3, C2_3, C3_3, C4_3, C5_3, C6_3, C7_3, C8_3, C9_3, C10_3, C11_3, C12_3,
C13_3, C14_3, C15_3, C16_3}
{C1_4, C2_4, C3_4, C4_4, C5_4, C6_4, C7_4, C8_4, C9_4, C10_4, C11_4, C12_4,
C13_4, C14_4, C15_4, C16_4}
{C1_5, C2_5, C3_5, C4_5, C5_5, C6_5, C7_5, C8_5, C9_5, C10_5, C11_5, C12_5,
C13_5, C14_5, C15_5, C16_5}
{C1_6, C2_6, C3_6, C4_6, C5_6, C6_6, C7_6, C8_6, C9_6, C10_6, C11_6, C12_6,
C13_6, C14_6, C15_6, C16_6}
{C1_7, C2_7, C3_7, C4_7, C5_7, C6_7, C7_7, C8_7, C9_7, C10_7, C11_7, C12_7,
C13_7, C14_7, C15_7, C16_7}
as
{C1_1, C2_1, C3_1, C4_1, C5_1, C6_1, C7_1, C8_1, C9_1, C10_1, C11_1, C12_1,
C13_1, C14_1, C15_1, C16_1} sigma for 1-2: 0.02 1-3: 0.04
6. Others
 Sof(H10A)=Sof(N116)=Sof(H116)=Sof(H52A)=Sof(H63C)=Sof(H63D)=Sof(O118)=
 Sof(C119)=Sof(H11D)=Sof(H11E)=Sof(H11F)=Sof(C117)=Sof(C62A)=Sof(C61A)=
 Sof(H61A)=Sof(C60A)=Sof(H60A)=Sof(C59A)=Sof(H59A)=Sof(C58A)=Sof(H58A)=
 Sof(C57A)=Sof(H57A)=Sof(O2C)=Sof(H2CA)=Sof(H2CB)=Sof(O1C)=Sof(H1CA)=Sof(H1CB)=
 Sof(C115)=Sof(H115)=Sof(C114)=Sof(H114)=Sof(C1)=Sof(C2)=Sof(H2)=Sof(C3)=
 Sof(H3)=Sof(C4)=Sof(C5)=Sof(H5)=Sof(C6)=Sof(H6)=Sof(C7)=Sof(C8)=Sof(H8)=
 Sof(C9)=Sof(H9)=Sof(C10)=Sof(H10)=Sof(C11)=Sof(C12)=Sof(H12)=Sof(C13)=Sof(H13)=
 Sof(C14)=Sof(C15)=Sof(C16)=Sof(C1)=Sof(C2)=Sof(H2)=Sof(C3)=Sof(H3)=Sof(C4)=
 Sof(C5)=Sof(H5)=Sof(C6)=Sof(H6)=Sof(C7)=Sof(C8)=Sof(H8)=Sof(C9)=Sof(H9)=
 Sof(C10)=Sof(H10)=Sof(C11)=Sof(C12)=Sof(H12)=Sof(C13)=Sof(H13)=Sof(C14)=
 Sof(C15)=Sof(C16)=Sof(C1)=Sof(C2)=Sof(H2)=Sof(C3)=Sof(H3)=Sof(C4)=Sof(C5)=
 Sof(H5)=Sof(C6)=Sof(H6)=Sof(C7)=Sof(C8)=Sof(H8)=Sof(C9)=Sof(H9)=Sof(C10)=
 Sof(H10)=Sof(C11)=Sof(C12)=Sof(H12)=Sof(C13)=Sof(H13)=Sof(C14)=Sof(C15)=
 Sof(C16)=1-FVAR(1)
 Sof(H107)=Sof(H52)=Sof(C108)=Sof(H108)=Sof(H63A)=Sof(H63B)=Sof(C109)=
 Sof(H109)=Sof(O5B)=Sof(H5BA)=Sof(H5BB)=Sof(O6B)=Sof(H6BA)=Sof(H6BB)=Sof(C62)=
 Sof(C59)=Sof(H59)=Sof(C58)=Sof(H58)=Sof(C60)=Sof(H60)=Sof(C57)=Sof(H57)=
 Sof(C111)=Sof(C113)=Sof(H11A)=Sof(H11B)=Sof(H11C)=Sof(O112)=Sof(C61)=Sof(H61)=
 Sof(N110)=Sof(H110)=Sof(C1)=Sof(C2)=Sof(H2)=Sof(C3)=Sof(H3)=Sof(C4)=Sof(C5)=
 Sof(H5)=Sof(C6)=Sof(H6)=Sof(C7)=Sof(C8)=Sof(H8)=Sof(C9)=Sof(H9)=Sof(C10)=
 Sof(H10)=Sof(C11)=Sof(C12)=Sof(H12)=Sof(C13)=Sof(H13)=Sof(C14)=Sof(C15)=
 Sof(C16)=Sof(C1)=Sof(C2)=Sof(H2)=Sof(C3)=Sof(H3)=Sof(C4)=Sof(C5)=Sof(H5)=
 Sof(C6)=Sof(H6)=Sof(C7)=Sof(C8)=Sof(H8)=Sof(C9)=Sof(H9)=Sof(C10)=Sof(H10)=
 Sof(C11)=Sof(C12)=Sof(H12)=Sof(C13)=Sof(H13)=Sof(C14)=Sof(C15)=Sof(C16)=
 Sof(C1)=Sof(C2)=Sof(H2)=Sof(C3)=Sof(H3)=Sof(C4)=Sof(C5)=Sof(H5)=Sof(C6)=
 Sof(H6)=Sof(C7)=Sof(C8)=Sof(H8)=Sof(C9)=Sof(H9)=Sof(C10)=Sof(H10)=Sof(C11)=
 Sof(C12)=Sof(H12)=Sof(C13)=Sof(H13)=Sof(C14)=Sof(C15)=Sof(C16)=FVAR(1)
 Fixed Sof: O3B(0.5) H3BA(0.5) H3BB(0.5) O4B(0.5) H4BA(0.5) H4BB(0.5) O7B(0.5)
 H7BA(0.5) H7BB(0.5)
7.a Riding coordinates:
 O1B(H1BA,H1BB), O2B(H2BA,H2BB), O5B(H5BA,H5BB), O6B(H6BA,H6BB), O3B(H3BA,
 H3BB), O4B(H4BA,H4BB), O2C(H2CA,H2CB), O1C(H1CA,H1CB), O7B(H7BA,H7BB)
7.b Ternary CH refined with riding coordinates:
 C52(H52), C52(H52A), C70(H70), C78(H78), C108(H108), C51(H51), C21(H21),
 C109(H109), C13(H13), C115(H115), C114(H114)
7.c Secondary CH2 refined with riding coordinates:
 C63(H63A,H63B), C63(H63C,H63D), C7(H7A,H7B)
7.d Aromatic/amide H refined with riding coordinates:
 N26(H26), N95(H95), N38(H38), N67(H67), N44(H44), N83(H83), N50(H50),
 N18(H18), N75(H75), N53(H53), N11(H11), N32(H32), N89(H89), N107(H107),
 N107(H10A), N116(H116), C4(H4), C5(H5), C3(H3), C1(H1), C2(H2), C59(H59),
 C58(H58), C60(H60), C57(H57), C61(H61), C61A(H61A), C60A(H60A), C59A(H59A),
 C58A(H58A), C57A(H57A), N110(H110), N101(H101), C2(H2), C3(H3), C5(H5), C6(H6),
  C8(H8), C9(H9), C10(H10), C12(H12), C13(H13), C2(H2), C3(H3), C5(H5), C6(H6),
 C8(H8), C9(H9), C10(H10), C12(H12), C13(H13), C2(H2), C3(H3), C5(H5), C6(H6),
 C8(H8), C9(H9), C10(H10), C12(H12), C13(H13), C2(H2), C3(H3), C5(H5), C6(H6),
 C8(H8), C9(H9), C10(H10), C12(H12), C13(H13), C2(H2), C3(H3), C5(H5), C6(H6),
 C8(H8), C9(H9), C10(H10), C12(H12), C13(H13), C2(H2), C3(H3), C5(H5), C6(H6),
 C8(H8), C9(H9), C10(H10), C12(H12), C13(H13), C2(H2), C3(H3), C5(H5), C6(H6),
 C8(H8), C9(H9), C10(H10), C12(H12), C13(H13)
7.e Idealised Me refined as rotating group:
 C69(H69A,H69B,H69C), C80(H80A,H80B,H80C), C85(H85A,H85B,H85C), C20(H20A,H20B,
 H20C), C29(H29A,H29B,H29C), C77(H77A,H77B,H77C), C28(H28A,H28B,H28C), C92(H92A,
 H92B,H92C), C34(H34A,H34B,H34C), C56(H56A,H56B,H56C), C86(H86A,H86B,H86C),
 C72(H72A,H72B,H72C), C79(H79A,H79B,H79C), C23(H23A,H23B,H23C), C35(H35A,H35B,
 H35C), C71(H71A,H71B,H71C), C41(H41A,H41B,H41C), C22(H22A,H22B,H22C), C40(H40A,
 H40B,H40C), C91(H91A,H91B,H91C), C97(H97A,H97B,H97C), C98(H98A,H98B,H98C),
 C16(H16A,H16B,H16C), C15(H15A,H15B,H15C), C14(H14A,H14B,H14C), C113(H11A,H11B,
 H11C), C119(H11D,H11E,H11F), C103(H10B,H10C,H10D), C104(H10E,H10F,H10G),
 C47(H47A,H47B,H47C), C46(H46A,H46B,H46C)
;
_olex2_diffrn_ambient_temperature_device 'Cryostream 700'
_olex2_submission_special_instructions 'No special instructions were received'
_oxdiff_exptl_absorpt_empirical_details
;
Empirical correction (ABSPACK) includes:
- Absorption correction using spherical harmonics
- Frame scaling
- Detector area scaling
;
_oxdiff_exptl_absorpt_empirical_full_max 1.235
_oxdiff_exptl_absorpt_empirical_full_min 0.844

loop_
_space_group_symop_operation_xyz
'x, y, z'
'-x, y+1/2, -z'

loop_
_atom_site_label
_atom_site_type_symbol
_atom_site_fract_x
_atom_site_fract_y
_atom_site_fract_z
_atom_site_U_iso_or_equiv
_atom_site_adp_type
_atom_site_occupancy
_atom_site_site_symmetry_order
_atom_site_calc_flag
_atom_site_refinement_flags_posn
_atom_site_refinement_flags_adp
_atom_site_refinement_flags_occupancy
_atom_site_disorder_assembly
_atom_site_disorder_group
O94 O 0.5292(3) 0.5236(2) 0.72720(16) 0.0318(9) Uani 1 1 d . U . . .
O82 O 0.5503(3) 0.2780(2) 0.62582(16) 0.0325(9) Uani 1 1 d . U . . .
O37 O -0.0255(3) 1.0131(2) 0.77452(15) 0.0305(9) Uani 1 1 d . U . . .
O64 O 0.6509(3) 0.4512(2) 0.39482(15) 0.0341(9) Uani 1 1 d . U . . .
O25 O -0.0506(3) 0.7670(2) 0.87258(16) 0.0334(9) Uani 1 1 d . U . . .
O8 O -0.1510(3) 0.9426(2) 1.10274(17) 0.0396(10) Uani 1 1 d . U . . .
O66 O 0.6198(3) 0.4537(2) 0.48515(16) 0.0338(9) Uani 1 1 d . U . . .
O88 O 0.4197(3) 0.4240(2) 0.63986(15) 0.0328(9) Uani 1 1 d . U . . .
O74 O 0.7116(3) 0.3751(2) 0.59241(15) 0.0326(9) Uani 1 1 d . U . . .
O31 O 0.0833(3) 0.9099(2) 0.86068(16) 0.0334(9) Uani 1 1 d . U . . .
O00E O -0.2138(3) 0.8614(2) 0.90600(16) 0.0404(11) Uani 1 1 d . U . . .
O49 O 0.1908(3) 0.8795(2) 0.64932(16) 0.0389(11) Uani 1 1 d . U . . .
O10 O -0.1208(3) 0.9443(2) 1.01278(18) 0.0456(12) Uani 1 1 d . U . . .
N26 N -0.0191(3) 0.8054(2) 0.95927(19) 0.0318(11) Uani 1 1 d . U . . .
H26 H -0.034550 0.805875 0.993581 0.038 Uiso 1 1 calc R . . . .
N95 N 0.6055(3) 0.4293(3) 0.69459(19) 0.0313(11) Uani 1 1 d . U . . .
H95 H 0.621021 0.406114 0.665096 0.038 Uiso 1 1 calc R . . . .
N38 N -0.1021(3) 0.9183(2) 0.80494(19) 0.0307(11) Uani 1 1 d . U . . .
H38 H -0.120109 0.894975 0.833778 0.037 Uiso 1 1 calc R . . . .
N67 N 0.7481(3) 0.4117(2) 0.45580(19) 0.0321(11) Uani 1 1 d . U . . .
H67 H 0.775810 0.398672 0.426604 0.039 Uiso 1 1 calc R . . . .
N44 N 0.0285(3) 0.8543(2) 0.74833(18) 0.0275(10) Uani 1 1 d . U . . .
H44 H 0.027377 0.856136 0.784286 0.033 Uiso 1 1 calc R . . . .
N83 N 0.5210(3) 0.3207(3) 0.54045(19) 0.0321(11) Uani 1 1 d . U . . .
H83 H 0.536768 0.321646 0.506215 0.039 Uiso 1 1 calc R . . . .
N50 N 0.1209(3) 0.9619(2) 0.69985(18) 0.0285(10) Uani 1 1 d . U . . .
H50 H 0.084279 0.969353 0.725907 0.034 Uiso 1 1 calc R . . . .
N18 N -0.1961(3) 0.7817(3) 0.9760(2) 0.0330(11) Uani 1 1 d . U . . .
H18 H -0.205457 0.772549 1.010577 0.040 Uiso 1 1 calc R . . . .
O55 O 0.1633(3) 1.2175(2) 0.7634(2) 0.0518(13) Uani 1 1 d . U . . .
N75 N 0.6965(3) 0.2947(2) 0.52287(19) 0.0320(11) Uani 1 1 d . U . . .
H75 H 0.705947 0.285176 0.488308 0.038 Uiso 1 1 calc R . . . .
N53 N 0.1005(4) 1.1135(2) 0.7376(2) 0.0341(11) Uani 1 1 d . U . . .
H53 H 0.054159 1.086249 0.736913 0.041 Uiso 1 1 calc R . . . .
N11 N -0.2470(4) 0.8988(3) 1.0433(2) 0.0401(12) Uani 1 1 d . U . . .
H11 H -0.273526 0.885320 1.072827 0.048 Uiso 1 1 calc R . . . .
O1B O 0.0406(4) 0.2934(3) 0.91975(19) 0.0553(14) Uani 1 1 d . U . . .
H1BA H 0.094347 0.285714 0.921704 0.083 Uiso 1 1 d R . . . .
H1BB H 0.028557 0.320994 0.892724 0.083 Uiso 1 1 d R . . . .
N32 N -0.0311(4) 0.9436(3) 0.90822(19) 0.0358(12) Uani 1 1 d . U . . .
H32 H -0.065446 0.933734 0.935079 0.043 Uiso 1 1 calc R . . . .
O2B O 0.1981(4) 0.2630(2) 0.8740(2) 0.0541(13) Uani 1 1 d . U . . .
H2BA H 0.192020 0.255622 0.839702 0.081 Uiso 1 1 d R . . . .
H2BB H 0.242480 0.289522 0.877402 0.081 Uiso 1 1 d R . . . .
N89 N 0.5338(3) 0.4588(3) 0.59175(19) 0.0337(11) Uani 1 1 d . U . . .
H89 H 0.567149 0.450450 0.564114 0.040 Uiso 1 1 calc R . . . .
N107 N 0.3853(4) 0.4669(2) 0.8048(2) 0.0346(12) Uani 1 1 d . U . . .
H107 H 0.427372 0.475946 0.782669 0.042 Uiso 0.569(2) 1 calc R . P A 1
H10A H 0.416472 0.477253 0.776495 0.042 Uiso 0.431(2) 1 calc R . P A 2
C65 C 0.6707(4) 0.4402(3) 0.4493(2) 0.0304(12) Uani 1 1 d . U . . .
N116 N 0.4166(18) 0.6253(16) 0.7838(12) 0.032(5) Uani 0.431(2) 1 d . U P A 2
H116 H 0.448380 0.602439 0.760192 0.039 Uiso 0.431(2) 1 calc R . P A 2
C81 C 0.5689(4) 0.2833(3) 0.5775(2) 0.0296(12) Uani 1 1 d . U . . .
C24 C -0.0674(4) 0.7693(3) 0.9221(2) 0.0309(12) Uani 1 1 d . U . . .
C30 C 0.0387(4) 0.9011(3) 0.9003(2) 0.0293(12) Uani 1 1 d . U . . .
C36 C -0.0563(4) 0.9785(3) 0.8125(2) 0.0274(12) Uani 1 1 d . U . . .
C9 C -0.1700(5) 0.9295(3) 1.0493(2) 0.0396(14) Uani 1 1 d . U . . .
C93 C 0.5598(4) 0.4900(3) 0.6885(2) 0.0291(12) Uani 1 1 d . U . . .
C73 C 0.7274(4) 0.3568(3) 0.5452(2) 0.0307(12) Uani 1 1 d . U . . .
C52 C 0.1801(4) 1.0855(3) 0.7145(2) 0.0287(12) Uani 1 1 d . U . . .
H52 H 0.204299 1.126076 0.692776 0.034 Uiso 0.569(2) 1 calc R . P A 1
H52A H 0.206655 1.125944 0.693806 0.034 Uiso 0.431(2) 1 calc R . P A 2
C105 C 0.3645(4) 0.3982(3) 0.8154(2) 0.0292(12) Uani 1 1 d . U . . .
C48 C 0.1409(4) 0.8937(3) 0.6865(2) 0.0303(13) Uani 1 1 d . U . . .
C17 C -0.2273(4) 0.8434(3) 0.9536(2) 0.0360(14) Uani 1 1 d . U . . .
C84 C 0.4430(4) 0.3603(3) 0.5552(2) 0.0331(13) Uani 1 1 d . U . . .
C87 C 0.4657(4) 0.4162(3) 0.5999(2) 0.0322(13) Uani 1 1 d . U . . .
C70 C 0.8725(4) 0.3549(3) 0.5030(2) 0.0351(13) Uani 1 1 d . U . . .
H70 H 0.855599 0.309909 0.482578 0.042 Uiso 1 1 calc R . . . .
C39 C -0.1238(4) 0.8889(3) 0.7496(2) 0.0362(13) Uani 1 1 d . U . . .
C19 C -0.1464(4) 0.7288(3) 0.9442(2) 0.0316(13) Uani 1 1 d . U . . .
C68 C 0.7898(4) 0.4010(3) 0.5103(2) 0.0322(12) Uani 1 1 d . U . . .
C96 C 0.6307(4) 0.3998(3) 0.7484(2) 0.0359(13) Uani 1 1 d . U . . .
C78 C 0.6132(4) 0.1822(3) 0.5152(2) 0.0314(13) Uani 1 1 d . U . . .
H78 H 0.584194 0.206462 0.483027 0.038 Uiso 1 1 calc R . . . .
C69 C 0.8073(4) 0.4737(3) 0.5370(2) 0.0338(13) Uani 1 1 d . U . . .
H69A H 0.850233 0.500002 0.516346 0.051 Uiso 1 1 calc GR . . . .
H69B H 0.829062 0.466348 0.574710 0.051 Uiso 1 1 calc GR . . . .
H69C H 0.754030 0.501897 0.537259 0.051 Uiso 1 1 calc GR . . . .
C6 C -0.0417(5) 0.9388(3) 1.1743(3) 0.0425(14) Uani 1 1 d . U . . .
C108 C 0.3399(12) 0.5270(12) 0.8293(6) 0.020(3) Uani 0.569(2) 1 d . U P A 1
H108 H 0.283845 0.508426 0.842312 0.025 Uiso 0.569(2) 1 calc R . P A 1
C51 C 0.1579(4) 1.0238(3) 0.6725(2) 0.0276(12) Uani 1 1 d . U . . .
H51 H 0.213279 1.007361 0.657160 0.033 Uiso 1 1 calc R . . . .
C80 C 0.6850(4) 0.1351(3) 0.4934(3) 0.0407(15) Uani 1 1 d . U . . .
H80A H 0.732699 0.165925 0.482655 0.061 Uiso 1 1 calc GR . . . .
H80B H 0.663139 0.107634 0.461562 0.061 Uiso 1 1 calc GR . . . .
H80C H 0.705174 0.101399 0.522075 0.061 Uiso 1 1 calc GR . . . .
C33 C -0.0494(5) 1.0056(3) 0.8724(2) 0.0375(14) Uani 1 1 d . U . . .
C76 C 0.6478(4) 0.2431(3) 0.5545(2) 0.0309(12) Uani 1 1 d . U . . .
C63 C 0.5651(4) 0.4712(3) 0.3794(2) 0.0360(13) Uani 1 1 d . U . . .
H63A H 0.560653 0.524671 0.379241 0.043 Uiso 0.569(2) 1 calc R . P A 1
H63B H 0.525778 0.452501 0.407024 0.043 Uiso 0.569(2) 1 calc R . P A 1
H63C H 0.564565 0.500242 0.345310 0.043 Uiso 0.431(2) 1 calc R . P A 2
H63D H 0.539861 0.500656 0.408611 0.043 Uiso 0.431(2) 1 calc R . P A 2
C85 C 0.4088(4) 0.4011(3) 0.5038(2) 0.0372(14) Uani 1 1 d . U . . .
H85A H 0.453089 0.434125 0.491150 0.056 Uiso 1 1 calc GR . . . .
H85B H 0.357554 0.428837 0.512888 0.056 Uiso 1 1 calc GR . . . .
H85C H 0.393844 0.366192 0.474806 0.056 Uiso 1 1 calc GR . . . .
C21 C -0.1149(4) 0.6684(3) 0.9840(3) 0.0344(14) Uani 1 1 d . U . . .
H21 H -0.084285 0.692529 1.015730 0.041 Uiso 1 1 calc R . . . .
C27 C 0.0588(4) 0.8444(3) 0.9445(2) 0.0330(13) Uani 1 1 d . U . . .
C20 C -0.2022(4) 0.6996(3) 0.8965(2) 0.0353(13) Uani 1 1 d . U . . .
H20A H -0.257722 0.683988 0.909938 0.053 Uiso 1 1 calc GR . . . .
H20B H -0.173297 0.658390 0.879834 0.053 Uiso 1 1 calc GR . . . .
H20C H -0.211276 0.737791 0.869016 0.053 Uiso 1 1 calc GR . . . .
C54 C 0.0979(5) 1.1793(3) 0.7593(3) 0.0366(13) Uani 1 1 d . U . . .
C90 C 0.5522(5) 0.5196(3) 0.6292(2) 0.0356(14) Uani 1 1 d . U . . .
C29 C 0.0942(4) 0.8852(4) 0.9959(2) 0.0403(15) Uani 1 1 d . U . . .
H29A H 0.049449 0.916935 1.009703 0.061 Uiso 1 1 calc GR . . . .
H29B H 0.143991 0.914248 0.986152 0.061 Uiso 1 1 calc GR . . . .
H29C H 0.111461 0.850093 1.024260 0.061 Uiso 1 1 calc GR . . . .
C4 C -0.0796(5) 0.8884(3) 1.2615(3) 0.0423(15) Uani 1 1 d . U . . .
H4 H -0.121775 0.869004 1.284521 0.051 Uiso 1 1 calc R . . . .
C77 C 0.7034(4) 0.2123(3) 0.6015(2) 0.0363(14) Uani 1 1 d . U . . .
H77A H 0.756335 0.192269 0.587097 0.054 Uiso 1 1 calc GR . . . .
H77B H 0.671857 0.173958 0.619892 0.054 Uiso 1 1 calc GR . . . .
H77C H 0.717864 0.250881 0.627785 0.054 Uiso 1 1 calc GR . . . .
C5 C -0.1036(5) 0.9118(3) 1.2090(3) 0.0382(14) Uani 1 1 d . U . . .
H5 H -0.162117 0.909342 1.196737 0.046 Uiso 1 1 calc R . . . .
C109 C 0.3207(11) 0.5913(13) 0.7894(7) 0.028(3) Uani 0.569(2) 1 d D U P A 1
H109 H 0.294210 0.630480 0.811457 0.034 Uiso 0.569(2) 1 calc R . P A 1
C3 C 0.0050(5) 0.8931(3) 1.2806(3) 0.0532(18) Uani 1 1 d . U . . .
H3 H 0.020747 0.877609 1.316651 0.064 Uiso 1 1 calc R . . . .
C28 C 0.1277(4) 0.7918(3) 0.9242(3) 0.0387(14) Uani 1 1 d . U . . .
H28A H 0.144546 0.758182 0.953692 0.058 Uiso 1 1 calc GR . . . .
H28B H 0.178103 0.819325 0.913254 0.058 Uiso 1 1 calc GR . . . .
H28C H 0.104381 0.764402 0.892698 0.058 Uiso 1 1 calc GR . . . .
C12 C -0.2898(5) 0.8863(4) 0.9895(3) 0.0468(16) Uani 1 1 d . U . . .
C7 C -0.0645(5) 0.9652(3) 1.1179(3) 0.0468(16) Uani 1 1 d . U . . .
H7A H -0.060682 1.018703 1.116814 0.056 Uiso 1 1 calc R . . . .
H7B H -0.023755 0.945280 1.091639 0.056 Uiso 1 1 calc R . . . .
C92 C 0.4844(5) 0.5783(3) 0.6229(2) 0.0420(15) Uani 1 1 d . U . . .
H92A H 0.482951 0.596449 0.585207 0.063 Uiso 1 1 calc GR . . . .
H92B H 0.498316 0.618051 0.648217 0.063 Uiso 1 1 calc GR . . . .
H92C H 0.428089 0.558184 0.631234 0.063 Uiso 1 1 calc GR . . . .
C34 C 0.0196(6) 1.0634(3) 0.8801(2) 0.051(2) Uani 1 1 d . U . . .
H34A H 0.018003 1.082906 0.917396 0.077 Uiso 1 1 calc GR . . . .
H34B H 0.009094 1.102492 0.853647 0.077 Uiso 1 1 calc GR . . . .
H34C H 0.076143 1.041987 0.874398 0.077 Uiso 1 1 calc GR . . . .
C13 C -0.3700(5) 0.8407(5) 0.9982(3) 0.0550(19) Uani 1 1 d . U . . .
H13 H -0.351459 0.797354 1.020015 0.066 Uiso 1 1 calc R . . . .
C56 C 0.0118(5) 1.2059(3) 0.7770(3) 0.0437(16) Uani 1 1 d . U . . .
H56A H 0.018011 1.227660 0.813494 0.066 Uiso 1 1 calc GR . . . .
H56B H -0.028410 1.165162 0.778094 0.066 Uiso 1 1 calc GR . . . .
H56C H -0.010312 1.242211 0.750873 0.066 Uiso 1 1 calc GR . . . .
C86 C 0.3736(4) 0.3090(3) 0.5747(2) 0.0385(14) Uani 1 1 d . U . . .
H86A H 0.355711 0.276410 0.544793 0.058 Uiso 1 1 calc GR . . . .
H86B H 0.324039 0.337142 0.586216 0.058 Uiso 1 1 calc GR . . . .
H86C H 0.396466 0.280439 0.605746 0.058 Uiso 1 1 calc GR . . . .
C72 C 0.9124(4) 0.3323(4) 0.5586(3) 0.0434(15) Uani 1 1 d . U . . .
H72A H 0.929236 0.375550 0.579491 0.065 Uiso 1 1 calc GR . . . .
H72B H 0.963126 0.302232 0.552846 0.065 Uiso 1 1 calc GR . . . .
H72C H 0.870296 0.304590 0.578877 0.065 Uiso 1 1 calc GR . . . .
C79 C 0.5460(5) 0.1342(3) 0.5420(3) 0.0427(16) Uani 1 1 d . U . . .
H79A H 0.521456 0.100473 0.514667 0.064 Uiso 1 1 calc GR . . . .
H79B H 0.500216 0.164625 0.556081 0.064 Uiso 1 1 calc GR . . . .
H79C H 0.573301 0.106802 0.572165 0.064 Uiso 1 1 calc GR . . . .
C23 C -0.0494(5) 0.6182(3) 0.9567(3) 0.0421(15) Uani 1 1 d . U . . .
H23A H -0.074143 0.600058 0.921893 0.063 Uiso 1 1 calc GR . . . .
H23B H -0.035698 0.577251 0.980987 0.063 Uiso 1 1 calc GR . . . .
H23C H 0.003185 0.645357 0.949840 0.063 Uiso 1 1 calc GR . . . .
C35 C -0.1366(5) 1.0362(4) 0.8864(3) 0.054(2) Uani 1 1 d . U . . .
H35A H -0.180651 0.998803 0.881089 0.081 Uiso 1 1 calc GR . . . .
H35B H -0.150291 1.077560 0.862537 0.081 Uiso 1 1 calc GR . . . .
H35C H -0.134972 1.052127 0.924723 0.081 Uiso 1 1 calc GR . . . .
C71 C 0.9406(4) 0.3940(3) 0.4703(3) 0.0398(15) Uani 1 1 d . U . . .
H71A H 0.914091 0.413162 0.436317 0.060 Uiso 1 1 calc GR . . . .
H71B H 0.986298 0.359984 0.461488 0.060 Uiso 1 1 calc GR . . . .
H71C H 0.964881 0.434025 0.492153 0.060 Uiso 1 1 calc GR . . . .
C41 C -0.1812(5) 0.9422(4) 0.7167(3) 0.0490(18) Uani 1 1 d . U . . .
H41A H -0.234201 0.950745 0.736258 0.073 Uiso 1 1 calc GR . . . .
H41B H -0.195467 0.921668 0.680560 0.073 Uiso 1 1 calc GR . . . .
H41C H -0.150647 0.988069 0.712424 0.073 Uiso 1 1 calc GR . . . .
C22 C -0.1877(5) 0.6240(4) 1.0069(3) 0.0463(17) Uani 1 1 d . U . . .
H22A H -0.228910 0.656410 1.023819 0.069 Uiso 1 1 calc GR . . . .
H22B H -0.164343 0.590125 1.034467 0.069 Uiso 1 1 calc GR . . . .
H22C H -0.216628 0.596882 0.977154 0.069 Uiso 1 1 calc GR . . . .
C40 C -0.1718(5) 0.8183(4) 0.7584(3) 0.0481(17) Uani 1 1 d . U . . .
H40A H -0.137067 0.786513 0.782415 0.072 Uiso 1 1 calc GR . . . .
H40B H -0.182694 0.794339 0.723015 0.072 Uiso 1 1 calc GR . . . .
H40C H -0.226633 0.828475 0.775343 0.072 Uiso 1 1 calc GR . . . .
C91 C 0.6411(5) 0.5512(3) 0.6161(3) 0.0416(15) Uani 1 1 d . U . . .
H91A H 0.684637 0.512979 0.619273 0.062 Uiso 1 1 calc GR . . . .
H91B H 0.655721 0.590175 0.641945 0.062 Uiso 1 1 calc GR . . . .
H91C H 0.639297 0.570426 0.578671 0.062 Uiso 1 1 calc GR . . . .
C97 C 0.6888(5) 0.4535(4) 0.7806(3) 0.0479(17) Uani 1 1 d . U . . .
H97A H 0.734563 0.470420 0.757222 0.072 Uiso 1 1 calc GR . . . .
H97B H 0.714358 0.429366 0.813001 0.072 Uiso 1 1 calc GR . . . .
H97C H 0.654566 0.494933 0.792182 0.072 Uiso 1 1 calc GR . . . .
C1 C 0.0422(5) 0.9422(4) 1.1938(4) 0.0564(19) Uani 1 1 d . U . . .
H1 H 0.085304 0.959839 1.170652 0.068 Uiso 1 1 calc R . . . .
C98 C 0.6787(5) 0.3285(4) 0.7385(3) 0.0450(16) Uani 1 1 d . U . . .
H98A H 0.641139 0.295351 0.717480 0.067 Uiso 1 1 calc GR . . . .
H98B H 0.695105 0.306300 0.773797 0.067 Uiso 1 1 calc GR . . . .
H98C H 0.730346 0.338344 0.718011 0.067 Uiso 1 1 calc GR . . . .
O5B O 0.4651(6) 0.8020(4) 0.5837(3) 0.045(2) Uani 0.569(2) 1 d . U P A 1
H5BA H 0.420850 0.786234 0.599356 0.067 Uiso 0.569(2) 1 d R . P A 1
H5BB H 0.508621 0.798294 0.605506 0.067 Uiso 0.569(2) 1 d R . P A 1
C16 C -0.3098(6) 0.9599(4) 0.9617(3) 0.064(3) Uani 1 1 d . U . . .
H16A H -0.346579 0.988711 0.985049 0.096 Uiso 1 1 calc GR . . . .
H16B H -0.339541 0.951559 0.926202 0.096 Uiso 1 1 calc GR . . . .
H16C H -0.256081 0.985978 0.956047 0.096 Uiso 1 1 calc GR . . . .
C2 C 0.0650(6) 0.9200(4) 1.2472(4) 0.066(2) Uani 1 1 d . U . . .
H2 H 0.123003 0.923840 1.260066 0.079 Uiso 1 1 calc R . . . .
C15 C -0.4398(5) 0.8788(6) 1.0303(3) 0.073(3) Uani 1 1 d . U . . .
H15A H -0.414135 0.899623 1.063913 0.109 Uiso 1 1 calc GR . . . .
H15B H -0.484111 0.843763 1.039619 0.109 Uiso 1 1 calc GR . . . .
H15C H -0.465669 0.917514 1.007742 0.109 Uiso 1 1 calc GR . . . .
C14 C -0.4104(5) 0.8125(7) 0.9433(3) 0.084(4) Uani 1 1 d . U . . .
H14A H -0.429011 0.853652 0.920480 0.126 Uiso 1 1 calc GR . . . .
H14B H -0.460015 0.781850 0.950655 0.126 Uiso 1 1 calc GR . . . .
H14C H -0.367673 0.784202 0.923968 0.126 Uiso 1 1 calc GR . . . .
O6B O 0.3067(7) 0.7682(5) 0.6208(4) 0.059(3) Uani 0.569(2) 1 d . U P A 1
H6BA H 0.305969 0.741241 0.648924 0.088 Uiso 0.569(2) 1 d R . P A 1
H6BB H 0.262279 0.794581 0.623004 0.088 Uiso 0.569(2) 1 d R . P A 1
C62 C 0.5367(7) 0.4425(5) 0.3231(4) 0.0271(18) Uani 0.569(2) 1 d . U P A 1
C59 C 0.4913(7) 0.3915(5) 0.2189(4) 0.035(2) Uani 0.569(2) 1 d . U P A 1
H59 H 0.476174 0.374741 0.183117 0.042 Uiso 0.569(2) 1 calc R . P A 1
C58 C 0.5735(7) 0.3891(5) 0.2374(4) 0.034(2) Uani 0.569(2) 1 d . U P A 1
H58 H 0.616166 0.369404 0.214829 0.041 Uiso 0.569(2) 1 calc R . P A 1
O118 O 0.3992(9) 0.7258(5) 0.8324(4) 0.056(3) Uani 0.431(2) 1 d . U P A 2
C60 C 0.4284(8) 0.4183(6) 0.2523(5) 0.041(2) Uani 0.569(2) 1 d . U P A 1
H60 H 0.370110 0.419615 0.239659 0.049 Uiso 0.569(2) 1 calc R . P A 1
C57 C 0.5967(7) 0.4152(6) 0.2892(4) 0.034(2) Uani 0.569(2) 1 d . U P A 1
H57 H 0.655385 0.414082 0.301194 0.041 Uiso 0.569(2) 1 calc R . P A 1
O3B O 0.7221(8) 0.3784(8) 0.9042(4) 0.074(3) Uani 0.5 1 d . U P . .
H3BA H 0.674996 0.384843 0.886265 0.112 Uiso 0.5 1 d R . P . .
H3BB H 0.747376 0.419163 0.902835 0.112 Uiso 0.5 1 d R . P . .
O4B O 0.8679(8) 0.3093(6) 0.8628(4) 0.060(3) Uani 0.5 1 d . U P . .
H4BA H 0.875648 0.313050 0.828663 0.090 Uiso 0.5 1 d R . P . .
H4BB H 0.865378 0.351250 0.876933 0.090 Uiso 0.5 1 d R . P . .
C111 C 0.4063(9) 0.6825(6) 0.7443(5) 0.048(3) Uani 0.569(2) 1 d . U P A 1
C113 C 0.4948(9) 0.7106(6) 0.7312(6) 0.060(4) Uani 0.569(2) 1 d . U P A 1
H11A H 0.490155 0.743516 0.699801 0.089 Uiso 0.569(2) 1 calc GR . P A 1
H11B H 0.532140 0.669809 0.722360 0.089 Uiso 0.569(2) 1 calc GR . P A 1
H11C H 0.519369 0.736559 0.763024 0.089 Uiso 0.569(2) 1 calc GR . P A 1
O112 O 0.3417(6) 0.7181(5) 0.7317(4) 0.060(3) Uani 0.569(2) 1 d . U P A 1
C119 C 0.5283(11) 0.7111(9) 0.7838(6) 0.049(4) Uani 0.431(2) 1 d . U P A 2
H11D H 0.567488 0.717222 0.815685 0.073 Uiso 0.431(2) 1 calc GR . P A 2
H11E H 0.522884 0.757037 0.763949 0.073 Uiso 0.431(2) 1 calc GR . P A 2
H11F H 0.551138 0.674022 0.759515 0.073 Uiso 0.431(2) 1 calc GR . P A 2
C117 C 0.4403(11) 0.6876(6) 0.8027(5) 0.036(3) Uani 0.431(2) 1 d . U P A 2
C61 C 0.4511(8) 0.4431(6) 0.3038(5) 0.039(2) Uani 0.569(2) 1 d . U P A 1
H61 H 0.407857 0.460997 0.326740 0.046 Uiso 0.569(2) 1 calc R . P A 1
C62A C 0.5159(9) 0.4050(7) 0.3708(5) 0.028(2) Uani 0.431(2) 1 d . U P A 2
C61A C 0.4349(10) 0.4123(8) 0.3477(6) 0.041(3) Uani 0.431(2) 1 d . U P A 2
H61A H 0.415255 0.458897 0.336453 0.049 Uiso 0.431(2) 1 calc R . P A 2
C60A C 0.3801(11) 0.3522(9) 0.3402(7) 0.052(4) Uani 0.431(2) 1 d . U P A 2
H60A H 0.323955 0.357706 0.324359 0.062 Uiso 0.431(2) 1 calc R . P A 2
C59A C 0.4106(11) 0.2841(9) 0.3567(6) 0.045(3) Uani 0.431(2) 1 d . U P A 2
H59A H 0.374774 0.242764 0.352170 0.055 Uiso 0.431(2) 1 calc R . P A 2
C58A C 0.4920(11) 0.2766(7) 0.3795(6) 0.041(3) Uani 0.431(2) 1 d . U P A 2
H58A H 0.512368 0.229959 0.389798 0.049 Uiso 0.431(2) 1 calc R . P A 2
C57A C 0.5421(10) 0.3330(8) 0.3871(6) 0.038(3) Uani 0.431(2) 1 d . U P A 2
H57A H 0.597393 0.326270 0.403877 0.046 Uiso 0.431(2) 1 calc R . P A 2
O2C O 0.3573(9) 0.7838(7) 0.9336(5) 0.064(3) Uani 0.431(2) 1 d . U P A 2
H2CA H 0.395806 0.763563 0.953737 0.097 Uiso 0.431(2) 1 d R . P A 2
H2CB H 0.365706 0.767893 0.901607 0.097 Uiso 0.431(2) 1 d R . P A 2
N110 N 0.4012(14) 0.6195(12) 0.7707(9) 0.032(4) Uani 0.569(2) 1 d . U P A 1
H110 H 0.448452 0.594274 0.777003 0.038 Uiso 0.569(2) 1 calc R . P A 1
C42 C -0.0429(4) 0.8717(3) 0.7183(2) 0.0330(13) Uani 1 1 d . U . . .
O43 O -0.0455(3) 0.8723(2) 0.66823(16) 0.0424(11) Uani 1 1 d . U . . .
O106 O 0.3137(3) 0.3814(2) 0.85058(16) 0.0344(10) Uani 1 1 d . U . . .
C102 C 0.4002(4) 0.3393(3) 0.7783(2) 0.0322(13) Uani 1 1 d . U . . .
C103 C 0.4168(5) 0.2699(3) 0.8124(2) 0.0404(16) Uani 1 1 d . U . . .
H10B H 0.453231 0.281552 0.844714 0.061 Uiso 1 1 calc GR . . . .
H10C H 0.445650 0.233878 0.790072 0.061 Uiso 1 1 calc GR . . . .
H10D H 0.361914 0.250267 0.824143 0.061 Uiso 1 1 calc GR . . . .
C104 C 0.3326(4) 0.3255(3) 0.7328(2) 0.0329(13) Uani 1 1 d . U . . .
H10E H 0.279040 0.309606 0.748864 0.049 Uiso 1 1 calc GR . . . .
H10F H 0.353138 0.287880 0.708171 0.049 Uiso 1 1 calc GR . . . .
H10G H 0.322264 0.370282 0.712043 0.049 Uiso 1 1 calc GR . . . .
N101 N 0.4792(3) 0.3637(2) 0.75315(18) 0.0303(10) Uani 1 1 d . U . . .
H101 H 0.479347 0.367595 0.717259 0.036 Uiso 1 1 calc R . . . .
C99 C 0.5506(4) 0.3803(3) 0.7817(2) 0.0325(13) Uani 1 1 d . U . . .
O100 O 0.5567(3) 0.3799(2) 0.83199(16) 0.0432(11) Uani 1 1 d . U . . .
C47 C 0.0932(5) 0.7642(3) 0.6875(3) 0.0467(18) Uani 1 1 d . U . . .
H47A H 0.057282 0.730114 0.707246 0.070 Uiso 1 1 calc GR . . . .
H47B H 0.148477 0.741513 0.680283 0.070 Uiso 1 1 calc GR . . . .
H47C H 0.064118 0.777506 0.652740 0.070 Uiso 1 1 calc GR . . . .
C45 C 0.1082(4) 0.8324(3) 0.7224(2) 0.0308(13) Uani 1 1 d . U . . .
C46 C 0.1769(5) 0.8194(3) 0.7676(2) 0.0394(15) Uani 1 1 d . U . . .
H46A H 0.181122 0.861997 0.791381 0.059 Uiso 1 1 calc GR . . . .
H46B H 0.232355 0.810680 0.751049 0.059 Uiso 1 1 calc GR . . . .
H46C H 0.161091 0.777066 0.789258 0.059 Uiso 1 1 calc GR . . . .
O1C O 0.2543(8) 0.7544(5) 0.5938(4) 0.041(2) Uani 0.431(2) 1 d . U P A 2
H1CA H 0.252595 0.744966 0.627774 0.061 Uiso 0.431(2) 1 d R . P A 2
H1CB H 0.299395 0.733216 0.583404 0.061 Uiso 0.431(2) 1 d R . P A 2
O7B O 0.3247(10) 0.9135(8) 0.9854(6) 0.092(4) Uani 0.5 1 d . U P . .
H7BA H 0.329219 0.867978 0.989484 0.137 Uiso 0.5 1 d R . P . .
H7BB H 0.364408 0.934498 1.004224 0.137 Uiso 0.5 1 d R . P . .
C115 C 0.3345(15) 0.5918(16) 0.8022(9) 0.024(4) Uani 0.431(2) 1 d . U P A 2
H115 H 0.304595 0.629252 0.824156 0.029 Uiso 0.431(2) 1 calc R . P A 2
C114 C 0.3553(18) 0.5264(15) 0.8417(9) 0.024(4) Uani 0.431(2) 1 d . U P A 2
H114 H 0.299096 0.510032 0.855866 0.029 Uiso 0.431(2) 1 calc R . P A 2
C1_1 C 0.1038(4) 1.0531(3) 0.6255(2) 0.0271(11) Uani 1 1 d D U . . .
C2_1 C 0.0150(4) 1.0449(3) 0.6245(2) 0.0344(13) Uani 1 1 d D U . . .
H2_1 H -0.011125 1.017591 0.652334 0.041 Uiso 1 1 calc R . . . .
C3_1 C -0.0358(4) 1.0763(3) 0.5830(2) 0.0358(13) Uani 1 1 d D U . . .
H3_1 H -0.096217 1.069492 0.583218 0.043 Uiso 1 1 calc R . . . .
C4_1 C -0.0017(4) 1.1170(3) 0.5417(2) 0.0350(13) Uani 1 1 d D U . . .
C5_1 C -0.0530(5) 1.1512(3) 0.4997(2) 0.0402(14) Uani 1 1 d D U . . .
H5_1 H -0.113684 1.146631 0.500062 0.048 Uiso 1 1 calc R . . . .
C6_1 C -0.0176(5) 1.1899(4) 0.4596(2) 0.0443(15) Uani 1 1 d D U . . .
H6_1 H -0.054080 1.211434 0.432194 0.053 Uiso 1 1 calc R . . . .
C7_1 C 0.0738(4) 1.1996(3) 0.4570(2) 0.0412(14) Uani 1 1 d D U . . .
C8_1 C 0.1122(5) 1.2399(4) 0.4167(3) 0.0501(17) Uani 1 1 d D U . . .
H8_1 H 0.077078 1.263953 0.389863 0.060 Uiso 1 1 calc R . . . .
C9_1 C 0.2007(5) 1.2459(3) 0.4149(3) 0.0502(17) Uani 1 1 d D U . . .
H9_1 H 0.225511 1.273839 0.386873 0.060 Uiso 1 1 calc R . . . .
C10_1 C 0.2537(5) 1.2113(3) 0.4540(2) 0.0399(15) Uani 1 1 d D U . . .
H10_1 H 0.314375 1.215433 0.452205 0.048 Uiso 1 1 calc R . . . .
C11_1 C 0.2177(4) 1.1704(3) 0.4959(2) 0.0328(13) Uani 1 1 d D U . . .
C12_1 C 0.2695(4) 1.1361(3) 0.5373(2) 0.0319(13) Uani 1 1 d D U . . .
H12_1 H 0.330320 1.138894 0.535855 0.038 Uiso 1 1 calc R . . . .
C13_1 C 0.2337(4) 1.0995(3) 0.5787(2) 0.0297(12) Uani 1 1 d D U . . .
H13_1 H 0.270301 1.077971 0.606033 0.036 Uiso 1 1 calc R . . . .
C14_1 C 0.1419(4) 1.0920(3) 0.5829(2) 0.0269(11) Uani 1 1 d D U . . .
C15_1 C 0.0891(4) 1.1241(3) 0.5413(2) 0.0288(11) Uani 1 1 d D U . . .
C16_1 C 0.1269(4) 1.1649(3) 0.4983(2) 0.0314(12) Uani 1 1 d D U . . .
C1_2 C 0.2445(9) 1.0698(11) 0.7591(7) 0.026(4) Uani 0.569(2) 1 d D U P A 1
C2_2 C 0.2161(8) 1.0325(6) 0.8051(5) 0.030(3) Uani 0.569(2) 1 d D U P A 1
H2_2 H 0.157146 1.020083 0.807142 0.035 Uiso 0.569(2) 1 calc R . P A 1
C3_2 C 0.2724(6) 1.0137(5) 0.8474(4) 0.031(2) Uani 0.569(2) 1 d D U P A 1
H3_2 H 0.251372 0.989099 0.878330 0.038 Uiso 0.569(2) 1 calc R . P A 1
C4_2 C 0.3594(6) 1.0298(5) 0.8458(4) 0.0282(19) Uani 0.569(2) 1 d D U P A 1
C5_2 C 0.4196(6) 1.0129(6) 0.8898(4) 0.036(2) Uani 0.569(2) 1 d D U P A 1
H5_2 H 0.399457 0.990168 0.921748 0.044 Uiso 0.569(2) 1 calc R . P A 1
C6_2 C 0.5042(6) 1.0286(5) 0.8871(4) 0.032(2) Uani 0.569(2) 1 d D U P A 1
H6_2 H 0.541841 1.016050 0.917003 0.038 Uiso 0.569(2) 1 calc R . P A 1
C7_2 C 0.5384(6) 1.0635(5) 0.8405(4) 0.0298(19) Uani 0.569(2) 1 d D U P A 1
C8_2 C 0.6245(6) 1.0788(6) 0.8359(4) 0.038(2) Uani 0.569(2) 1 d D U P A 1
H8_2 H 0.663450 1.066283 0.865108 0.046 Uiso 0.569(2) 1 calc R . P A 1
C9_2 C 0.6556(7) 1.1119(5) 0.7896(4) 0.035(2) Uani 0.569(2) 1 d D U P A 1
H9_2 H 0.715139 1.122114 0.787563 0.042 Uiso 0.569(2) 1 calc R . P A 1
C10_2 C 0.6001(8) 1.1300(7) 0.7465(5) 0.035(3) Uani 0.569(2) 1 d D U P A 1
H10_2 H 0.622132 1.151402 0.714538 0.042 Uiso 0.569(2) 1 calc R . P A 1
C11_2 C 0.5120(8) 1.1174(7) 0.7494(5) 0.032(3) Uani 0.569(2) 1 d D U P A 1
C12_2 C 0.4544(10) 1.135(2) 0.7053(12) 0.030(4) Uani 0.569(2) 1 d D U P A 1
H12_2 H 0.475713 1.156843 0.673337 0.036 Uiso 0.569(2) 1 calc R . P A 1
C13_2 C 0.3696(10) 1.121(2) 0.7081(12) 0.032(5) Uani 0.569(2) 1 d D U P A 1
H13_2 H 0.332570 1.135223 0.678253 0.039 Uiso 0.569(2) 1 calc R . P A 1
C14_2 C 0.3329(9) 1.0861(11) 0.7549(7) 0.029(4) Uani 0.569(2) 1 d D U P A 1
C15_2 C 0.3902(6) 1.0660(5) 0.7988(4) 0.0254(18) Uani 0.569(2) 1 d D U P A 1
C16_2 C 0.4805(5) 1.0816(4) 0.7960(4) 0.0245(17) Uani 0.569(2) 1 d D U P A 1
C1_3 C 0.3927(10) 0.5545(13) 0.8794(6) 0.026(3) Uani 0.569(2) 1 d D U P A 1
C2_3 C 0.4825(11) 0.5478(10) 0.8814(6) 0.030(4) Uani 0.569(2) 1 d D U P A 1
H2_3 H 0.509459 0.521263 0.853427 0.036 Uiso 0.569(2) 1 calc R . P A 1
C3_3 C 0.5332(8) 0.5789(6) 0.9232(4) 0.031(3) Uani 0.569(2) 1 d D U P A 1
H3_3 H 0.593836 0.573554 0.923122 0.037 Uiso 0.569(2) 1 calc R . P A 1
C4_3 C 0.4964(6) 0.6174(6) 0.9646(4) 0.031(2) Uani 0.569(2) 1 d D U P A 1
C5_3 C 0.5469(7) 0.6532(6) 1.0075(4) 0.038(2) Uani 0.569(2) 1 d D U P A 1
H5_3 H 0.607751 0.649630 1.007859 0.046 Uiso 0.569(2) 1 calc R . P A 1
C6_3 C 0.5087(6) 0.6916(5) 1.0469(4) 0.036(2) Uani 0.569(2) 1 d D U P A 1
H6_3 H 0.543643 0.715019 1.074178 0.043 Uiso 0.569(2) 1 calc R . P A 1
C7_3 C 0.4173(6) 0.6982(5) 1.0488(4) 0.032(2) Uani 0.569(2) 1 d D U P A 1
C8_3 C 0.3776(7) 0.7400(6) 1.0882(4) 0.038(2) Uani 0.569(2) 1 d D U P A 1
H8_3 H 0.411858 0.767491 1.113559 0.045 Uiso 0.569(2) 1 calc R . P A 1
C9_3 C 0.2895(7) 0.7418(6) 1.0909(4) 0.039(2) Uani 0.569(2) 1 d D U P A 1
H9_3 H 0.263677 0.768762 1.119079 0.046 Uiso 0.569(2) 1 calc R . P A 1
C10_3 C 0.2376(7) 0.7044(6) 1.0527(4) 0.034(2) Uani 0.569(2) 1 d D U P A 1
H10_3 H 0.176943 0.705542 1.055738 0.041 Uiso 0.569(2) 1 calc R . P A 1
C11_3 C 0.2733(7) 0.6654(6) 1.0099(5) 0.034(3) Uani 0.569(2) 1 d D U P A 1
C12_3 C 0.2228(9) 0.6294(10) 0.9682(6) 0.029(3) Uani 0.569(2) 1 d D U P A 1
H12_3 H 0.161899 0.630192 0.969654 0.035 Uiso 0.569(2) 1 calc R . P A 1
C13_3 C 0.2605(9) 0.5943(15) 0.9268(8) 0.027(3) Uani 0.569(2) 1 d D U P A 1
H13_3 H 0.224975 0.571347 0.899541 0.032 Uiso 0.569(2) 1 calc R . P A 1
C14_3 C 0.3520(8) 0.5904(8) 0.9224(5) 0.024(3) Uani 0.569(2) 1 d D U P A 1
C15_3 C 0.4049(6) 0.6232(6) 0.9656(4) 0.027(2) Uani 0.569(2) 1 d D U P A 1
C16_3 C 0.3646(6) 0.6619(5) 1.0080(4) 0.0265(19) Uani 0.569(2) 1 d D U P A 1
C1_4 C 0.2567(9) 0.5723(13) 0.7444(6) 0.022(3) Uani 0.569(2) 1 d D U P A 1
C2_4 C 0.2855(11) 0.5350(13) 0.6988(7) 0.026(4) Uani 0.569(2) 1 d D U P A 1
H2_4 H 0.343959 0.520602 0.698181 0.031 Uiso 0.569(2) 1 calc R . P A 1
C3_4 C 0.2314(11) 0.5185(17) 0.6546(8) 0.029(4) Uani 0.569(2) 1 d D U P A 1
H3_4 H 0.254389 0.497078 0.622912 0.035 Uiso 0.569(2) 1 calc R . P A 1
C4_4 C 0.1442(9) 0.5327(12) 0.6558(7) 0.021(3) Uani 0.569(2) 1 d D U P A 1
C5_4 C 0.0863(10) 0.5178(16) 0.6102(7) 0.026(3) Uani 0.569(2) 1 d D U P A 1
H5_4 H 0.107915 0.494682 0.578763 0.032 Uiso 0.569(2) 1 calc R . P A 1
C6_4 C 0.0020(11) 0.5356(14) 0.6103(7) 0.028(3) Uani 0.569(2) 1 d D U P A 1
H6_4 H -0.033255 0.527429 0.578400 0.033 Uiso 0.569(2) 1 calc R . P A 1
C7_4 C -0.0349(11) 0.5667(16) 0.6579(7) 0.030(3) Uani 0.569(2) 1 d D U P A 1
C8_4 C -0.1220(10) 0.5836(14) 0.6600(7) 0.030(3) Uani 0.569(2) 1 d D U P A 1
H8_4 H -0.158807 0.574572 0.628927 0.036 Uiso 0.569(2) 1 calc R . P A 1
C9_4 C -0.1557(10) 0.6136(12) 0.7069(7) 0.032(3) Uani 0.569(2) 1 d D U P A 1
H9_4 H -0.215245 0.624572 0.707864 0.038 Uiso 0.569(2) 1 calc R . P A 1
C10_4 C -0.1022(9) 0.6273(13) 0.7522(7) 0.026(3) Uani 0.569(2) 1 d D U P A 1
H10_4 H -0.126044 0.646946 0.784293 0.031 Uiso 0.569(2) 1 calc R . P A 1
C11_4 C -0.0136(9) 0.6130(14) 0.7520(7) 0.023(3) Uani 0.569(2) 1 d D U P A 1
C12_4 C 0.0435(9) 0.6314(14) 0.7965(8) 0.024(4) Uani 0.569(2) 1 d D U P A 1
H12_4 H 0.020798 0.652722 0.828322 0.028 Uiso 0.569(2) 1 calc R . P A 1
C13_4 C 0.1290(9) 0.6194(11) 0.7951(7) 0.019(3) Uani 0.569(2) 1 d D U P A 1
H13_4 H 0.164863 0.632668 0.825688 0.023 Uiso 0.569(2) 1 calc R . P A 1
C14_4 C 0.1674(9) 0.5865(13) 0.7476(7) 0.020(3) Uani 0.569(2) 1 d D U P A 1
C15_4 C 0.1113(9) 0.5666(15) 0.7029(7) 0.021(3) Uani 0.569(2) 1 d D U P A 1
C16_4 C 0.0208(9) 0.5807(15) 0.7041(7) 0.023(3) Uani 0.569(2) 1 d D U P A 1
C1_5 C 0.2509(12) 1.0532(14) 0.7536(10) 0.027(5) Uani 0.431(2) 1 d D U P A 2
C2_5 C 0.2317(10) 1.0059(9) 0.7959(6) 0.035(4) Uani 0.431(2) 1 d D U P A 2
H2_5 H 0.173486 0.998730 0.804948 0.042 Uiso 0.431(2) 1 calc R . P A 2
C3_5 C 0.2963(8) 0.9692(8) 0.8250(6) 0.041(3) Uani 0.431(2) 1 d D U P A 2
H3_5 H 0.281030 0.936823 0.853269 0.050 Uiso 0.431(2) 1 calc R . P A 2
C4_5 C 0.3822(7) 0.9782(7) 0.8140(5) 0.034(3) Uani 0.431(2) 1 d D U P A 2
C5_5 C 0.4483(9) 0.9357(9) 0.8404(6) 0.052(4) Uani 0.431(2) 1 d D U P A 2
H5_5 H 0.433263 0.899000 0.865487 0.062 Uiso 0.431(2) 1 calc R . P A 2
C6_5 C 0.5324(9) 0.9472(9) 0.8299(7) 0.053(4) Uani 0.431(2) 1 d D U P A 2
H6_5 H 0.574783 0.916431 0.846402 0.063 Uiso 0.431(2) 1 calc R . P A 2
C7_5 C 0.5586(8) 1.0042(7) 0.7949(6) 0.042(3) Uani 0.431(2) 1 d D U P A 2
C8_5 C 0.6450(9) 1.0194(8) 0.7867(6) 0.045(3) Uani 0.431(2) 1 d D U P A 2
H8_5 H 0.688944 0.991502 0.804483 0.054 Uiso 0.431(2) 1 calc R . P A 2
C9_5 C 0.6656(8) 1.0753(8) 0.7525(6) 0.040(3) Uani 0.431(2) 1 d D U P A 2
H9_5 H 0.724475 1.085218 0.746761 0.048 Uiso 0.431(2) 1 calc R . P A 2
C10_5 C 0.6034(10) 1.1182(9) 0.7258(7) 0.038(4) Uani 0.431(2) 1 d D U P A 2
H10_5 H 0.620530 1.157621 0.703787 0.046 Uiso 0.431(2) 1 calc R . P A 2
C11_5 C 0.5157(10) 1.1035(7) 0.7312(6) 0.027(4) Uani 0.431(2) 1 d D U P A 2
C12_5 C 0.4484(12) 1.140(3) 0.7016(16) 0.029(5) Uani 0.431(2) 1 d D U P A 2
H12_5 H 0.463555 1.176456 0.675918 0.035 Uiso 0.431(2) 1 calc R . P A 2
C13_5 C 0.3635(13) 1.127(2) 0.7082(16) 0.028(5) Uani 0.431(2) 1 d D U P A 2
H13_5 H 0.321058 1.153695 0.688064 0.033 Uiso 0.431(2) 1 calc R . P A 2
C14_5 C 0.3384(11) 1.0714(14) 0.7462(10) 0.028(5) Uani 0.431(2) 1 d D U P A 2
C15_5 C 0.4042(8) 1.0336(8) 0.7767(6) 0.034(3) Uani 0.431(2) 1 d D U P A 2
C16_5 C 0.4935(7) 1.0454(7) 0.7667(5) 0.037(3) Uani 0.431(2) 1 d D U P A 2
C1_6 C 0.2752(13) 0.5717(19) 0.7556(9) 0.028(4) Uani 0.431(2) 1 d D U P A 2
C2_6 C 0.3053(14) 0.5415(18) 0.7075(8) 0.031(5) Uani 0.431(2) 1 d D U P A 2
H2_6 H 0.365330 0.535197 0.703907 0.037 Uiso 0.431(2) 1 calc R . P A 2
C3_6 C 0.2507(14) 0.521(2) 0.6655(11) 0.029(5) Uani 0.431(2) 1 d D U P A 2
H3_6 H 0.272793 0.494217 0.635751 0.035 Uiso 0.431(2) 1 calc R . P A 2
C4_6 C 0.1645(14) 0.537(2) 0.6652(11) 0.034(5) Uani 0.431(2) 1 d D U P A 2
C5_6 C 0.1061(15) 0.520(2) 0.6208(11) 0.034(5) Uani 0.431(2) 1 d D U P A 2
H5_6 H 0.128271 0.498675 0.588724 0.041 Uiso 0.431(2) 1 calc R . P A 2
C6_6 C 0.0208(16) 0.531(2) 0.6226(10) 0.036(5) Uani 0.431(2) 1 d D U P A 2
H6_6 H -0.015664 0.516913 0.592580 0.043 Uiso 0.431(2) 1 calc R . P A 2
C7_6 C -0.0161(13) 0.566(2) 0.6694(10) 0.027(4) Uani 0.431(2) 1 d D U P A 2
C8_6 C -0.1044(14) 0.579(2) 0.6727(10) 0.038(5) Uani 0.431(2) 1 d D U P A 2
H8_6 H -0.142423 0.566541 0.642932 0.046 Uiso 0.431(2) 1 calc R . P A 2
C9_6 C -0.1366(13) 0.6107(16) 0.7201(9) 0.033(5) Uani 0.431(2) 1 d D U P A 2
H9_6 H -0.196627 0.618142 0.722721 0.039 Uiso 0.431(2) 1 calc R . P A 2
C10_6 C -0.0818(13) 0.631(2) 0.7627(11) 0.035(5) Uani 0.431(2) 1 d D U P A 2
H10_6 H -0.104542 0.654911 0.793384 0.042 Uiso 0.431(2) 1 calc R . P A 2
C11_6 C 0.0064(12) 0.617(2) 0.7621(10) 0.026(4) Uani 0.431(2) 1 d D U P A 2
C12_6 C 0.0652(12) 0.6377(17) 0.8056(9) 0.020(4) Uani 0.431(2) 1 d D U P A 2
H12_6 H 0.043433 0.661048 0.836810 0.024 Uiso 0.431(2) 1 calc R . P A 2
C13_6 C 0.1508(12) 0.6251(19) 0.8039(10) 0.028(5) Uani 0.431(2) 1 d D U P A 2
H13_6 H 0.187794 0.641334 0.833131 0.033 Uiso 0.431(2) 1 calc R . P A 2
C14_6 C 0.1863(13) 0.587(2) 0.7580(10) 0.028(4) Uani 0.431(2) 1 d D U P A 2
C15_6 C 0.1309(12) 0.570(2) 0.7125(10) 0.026(4) Uani 0.431(2) 1 d D U P A 2
C16_6 C 0.0406(12) 0.584(2) 0.7142(10) 0.027(4) Uani 0.431(2) 1 d D U P A 2
C1_7 C 0.4084(13) 0.5462(16) 0.8892(8) 0.025(4) Uani 0.431(2) 1 d D U P A 2
C2_7 C 0.4966(13) 0.5341(15) 0.8915(8) 0.034(5) Uani 0.431(2) 1 d D U P A 2
H2_7 H 0.522987 0.512496 0.861034 0.041 Uiso 0.431(2) 1 calc R . P A 2
C3_7 C 0.5467(11) 0.5531(9) 0.9372(6) 0.036(3) Uani 0.431(2) 1 d D U P A 2
H3_7 H 0.606869 0.544909 0.936857 0.043 Uiso 0.431(2) 1 calc R . P A 2
C4_7 C 0.5125(8) 0.5836(9) 0.9835(5) 0.040(3) Uani 0.431(2) 1 d D U P A 2
C5_7 C 0.5615(9) 0.5995(8) 1.0327(5) 0.045(3) Uani 0.431(2) 1 d D U P A 2
H5_7 H 0.621353 0.589534 1.034536 0.054 Uiso 0.431(2) 1 calc R . P A 2
C6_7 C 0.5237(9) 0.6283(8) 1.0766(6) 0.048(3) Uani 0.431(2) 1 d D U P A 2
H6_7 H 0.558368 0.638629 1.108449 0.057 Uiso 0.431(2) 1 calc R . P A 2
C7_7 C 0.4345(8) 0.6440(8) 1.0773(5) 0.044(3) Uani 0.431(2) 1 d D U P A 2
C8_7 C 0.3941(9) 0.6737(8) 1.1216(5) 0.049(3) Uani 0.431(2) 1 d D U P A 2
H8_7 H 0.426845 0.681681 1.154570 0.058 Uiso 0.431(2) 1 calc R . P A 2
C9_7 C 0.3086(9) 0.6921(7) 1.1200(5) 0.045(3) Uani 0.431(2) 1 d D U P A 2
H9_7 H 0.283863 0.713898 1.150923 0.054 Uiso 0.431(2) 1 calc R . P A 2
C10_7 C 0.2580(9) 0.6787(8) 1.0727(5) 0.037(3) Uani 0.431(2) 1 d D U P A 2
H10_7 H 0.198802 0.691249 1.071746 0.044 Uiso 0.431(2) 1 calc R . P A 2
C11_7 C 0.2943(8) 0.6466(8) 1.0265(5) 0.029(3) Uani 0.431(2) 1 d D U P A 2
C12_7 C 0.2425(11) 0.6226(12) 0.9800(7) 0.024(4) Uani 0.431(2) 1 d D U P A 2
H12_7 H 0.181982 0.629092 0.979937 0.029 Uiso 0.431(2) 1 calc R . P A 2
C13_7 C 0.2788(12) 0.591(2) 0.9362(10) 0.028(5) Uani 0.431(2) 1 d D U P A 2
H13_7 H 0.242965 0.575686 0.906049 0.033 Uiso 0.431(2) 1 calc R . P A 2
C14_7 C 0.3699(10) 0.5793(10) 0.9343(6) 0.020(3) Uani 0.431(2) 1 d D U P A 2
C15_7 C 0.4233(8) 0.5993(8) 0.9813(5) 0.030(3) Uani 0.431(2) 1 d D U P A 2
C16_7 C 0.3838(7) 0.6309(8) 1.0276(5) 0.033(3) Uani 0.431(2) 1 d D U P A 2

loop_
_atom_site_aniso_label
_atom_site_aniso_U_11
_atom_site_aniso_U_22
_atom_site_aniso_U_33
_atom_site_aniso_U_23
_atom_site_aniso_U_13
_atom_site_aniso_U_12
O94 0.038(2) 0.031(2) 0.026(2) -0.0054(15) 0.0092(18) -0.0011(16)
O82 0.037(2) 0.035(2) 0.026(2) 0.0027(15) 0.0089(18) -0.0045(18)
O37 0.038(2) 0.0270(19) 0.027(2) 0.0005(14) 0.0117(18) -0.0038(17)
O64 0.045(3) 0.035(2) 0.0227(19) -0.0007(15) 0.0069(18) -0.0022(18)
O25 0.042(3) 0.033(2) 0.026(2) -0.0004(15) 0.0138(19) 0.0052(18)
O8 0.052(3) 0.034(2) 0.034(2) 0.0016(16) 0.025(2) 0.0007(19)
O66 0.038(2) 0.037(2) 0.027(2) -0.0028(15) 0.0102(19) -0.0040(17)
O88 0.039(2) 0.035(2) 0.0252(19) -0.0004(15) 0.0113(18) -0.0013(17)
O74 0.040(2) 0.0305(19) 0.028(2) -0.0019(15) 0.0106(19) -0.0068(17)
O31 0.038(2) 0.035(2) 0.028(2) 0.0016(15) 0.0111(19) -0.0019(17)
O00E 0.060(3) 0.037(2) 0.026(2) 0.0085(16) 0.018(2) 0.014(2)
O49 0.056(3) 0.033(2) 0.030(2) 0.0071(16) 0.024(2) 0.0081(19)
O10 0.067(3) 0.038(2) 0.034(2) 0.0104(17) 0.030(2) 0.012(2)
N26 0.041(3) 0.034(2) 0.021(2) 0.0011(17) 0.012(2) 0.003(2)
N95 0.034(3) 0.033(2) 0.027(2) -0.0034(18) 0.008(2) 0.000(2)
N38 0.036(3) 0.029(2) 0.029(2) 0.0047(17) 0.014(2) -0.0036(19)
N67 0.039(3) 0.032(2) 0.027(2) -0.0015(18) 0.012(2) -0.001(2)
N44 0.039(3) 0.025(2) 0.019(2) 0.0012(16) 0.010(2) -0.0017(19)
N83 0.038(3) 0.036(3) 0.023(2) -0.0018(18) 0.010(2) 0.001(2)
N50 0.039(3) 0.023(2) 0.024(2) 0.0009(16) 0.008(2) 0.0017(19)
N18 0.038(3) 0.033(2) 0.029(3) 0.0059(18) 0.013(2) 0.009(2)
O55 0.057(3) 0.031(2) 0.068(3) -0.009(2) 0.016(3) -0.013(2)
N75 0.043(3) 0.028(2) 0.026(2) -0.0028(17) 0.011(2) -0.004(2)
N53 0.038(3) 0.026(2) 0.038(3) -0.0066(19) 0.013(2) -0.009(2)
N11 0.050(3) 0.046(3) 0.025(2) 0.008(2) 0.015(2) 0.014(2)
O1B 0.085(4) 0.044(3) 0.036(3) -0.0032(19) 0.005(3) 0.002(3)
N32 0.051(3) 0.031(2) 0.026(2) 0.0043(18) 0.018(2) 0.007(2)
O2B 0.071(4) 0.036(2) 0.056(3) -0.004(2) 0.014(3) -0.016(2)
N89 0.038(3) 0.038(3) 0.026(2) -0.0028(18) 0.014(2) -0.002(2)
N107 0.050(3) 0.022(2) 0.033(3) 0.0011(18) 0.021(2) 0.002(2)
C65 0.043(3) 0.024(2) 0.025(3) -0.003(2) 0.009(2) -0.006(2)
N116 0.043(11) 0.019(5) 0.036(12) -0.002(6) 0.024(9) -0.002(7)
C81 0.034(3) 0.026(3) 0.029(3) 0.001(2) 0.007(2) -0.006(2)
C24 0.040(3) 0.024(3) 0.029(3) 0.003(2) 0.012(2) 0.005(2)
C30 0.036(3) 0.028(3) 0.024(3) -0.0016(19) 0.008(2) -0.003(2)
C36 0.033(3) 0.022(2) 0.027(3) 0.0022(19) 0.016(2) 0.004(2)
C9 0.063(4) 0.027(3) 0.031(3) 0.009(2) 0.022(3) 0.016(3)
C93 0.035(3) 0.025(3) 0.028(3) -0.0008(19) 0.008(2) -0.004(2)
C73 0.038(3) 0.024(2) 0.030(3) 0.000(2) 0.006(3) 0.001(2)
C52 0.034(3) 0.025(2) 0.028(3) -0.001(2) 0.007(2) -0.007(2)
C105 0.040(3) 0.025(2) 0.023(3) -0.0002(19) 0.010(3) 0.002(2)
C48 0.042(4) 0.026(2) 0.024(3) 0.004(2) 0.012(3) 0.004(2)
C17 0.043(4) 0.037(3) 0.029(3) 0.004(2) 0.014(3) 0.010(3)
C84 0.036(3) 0.033(3) 0.031(3) 0.000(2) 0.002(3) 0.005(2)
C87 0.033(3) 0.037(3) 0.028(3) -0.002(2) 0.004(3) 0.002(2)
C70 0.041(4) 0.027(3) 0.038(3) -0.003(2) 0.015(3) 0.001(2)
C39 0.037(3) 0.044(3) 0.028(3) 0.004(2) -0.002(3) -0.006(3)
C19 0.035(3) 0.033(3) 0.027(3) 0.002(2) 0.012(2) 0.006(2)
C68 0.039(3) 0.030(3) 0.028(3) -0.002(2) 0.012(2) -0.002(2)
C96 0.037(3) 0.043(3) 0.028(3) -0.002(2) 0.004(3) 0.007(3)
C78 0.038(3) 0.026(3) 0.030(3) 0.000(2) 0.009(3) -0.005(2)
C69 0.042(4) 0.027(3) 0.032(3) 0.001(2) 0.010(3) -0.003(2)
C6 0.055(4) 0.025(3) 0.050(3) -0.010(2) 0.025(3) 0.001(3)
C108 0.021(6) 0.026(5) 0.015(6) -0.006(5) 0.006(5) -0.001(4)
C51 0.036(3) 0.023(2) 0.024(3) 0.0029(19) 0.009(2) 0.000(2)
C80 0.043(4) 0.030(3) 0.049(4) -0.010(2) 0.009(3) -0.006(3)
C33 0.057(4) 0.029(3) 0.028(3) 0.003(2) 0.016(3) 0.006(3)
C76 0.040(3) 0.028(3) 0.025(3) 0.000(2) 0.010(2) -0.003(2)
C63 0.046(4) 0.033(3) 0.029(3) 0.005(2) 0.010(3) 0.004(3)
C85 0.046(4) 0.041(3) 0.025(3) -0.002(2) 0.003(3) 0.008(3)
C21 0.038(4) 0.029(3) 0.036(3) 0.004(2) 0.006(3) 0.003(2)
C27 0.037(3) 0.036(3) 0.026(3) 0.001(2) 0.009(3) -0.001(2)
C20 0.030(3) 0.036(3) 0.040(3) 0.004(2) 0.003(3) 0.003(2)
C54 0.046(4) 0.027(3) 0.036(3) 0.000(2) 0.007(3) -0.006(2)
C90 0.050(4) 0.031(3) 0.027(3) -0.004(2) 0.016(3) -0.005(2)
C29 0.042(4) 0.051(4) 0.028(3) 0.001(2) 0.003(3) -0.005(3)
C4 0.060(4) 0.031(3) 0.036(3) -0.006(2) 0.007(3) -0.001(3)
C77 0.046(4) 0.029(3) 0.034(3) 0.003(2) 0.006(3) -0.001(3)
C5 0.041(4) 0.035(3) 0.038(3) -0.010(2) 0.007(3) -0.002(3)
C109 0.034(6) 0.023(5) 0.027(7) -0.001(5) -0.001(5) 0.001(4)
C3 0.064(5) 0.031(3) 0.064(4) -0.004(3) -0.013(4) 0.003(3)
C28 0.033(3) 0.038(3) 0.045(4) 0.006(3) 0.009(3) 0.006(3)
C12 0.058(4) 0.055(4) 0.027(3) 0.006(3) 0.012(3) 0.031(3)
C7 0.062(4) 0.035(3) 0.045(4) -0.010(3) 0.028(3) -0.013(3)
C92 0.062(4) 0.034(3) 0.031(3) 0.006(2) 0.009(3) 0.004(3)
C34 0.103(6) 0.028(3) 0.024(3) -0.003(2) 0.009(4) -0.013(3)
C13 0.039(4) 0.099(6) 0.028(3) 0.003(3) 0.005(3) 0.029(3)
C56 0.058(4) 0.027(3) 0.047(4) -0.003(2) 0.019(3) 0.000(3)
C86 0.039(4) 0.046(3) 0.031(3) -0.006(2) 0.005(3) -0.003(3)
C72 0.037(4) 0.046(4) 0.049(4) 0.006(3) 0.016(3) 0.005(3)
C79 0.048(4) 0.035(3) 0.045(4) -0.003(3) 0.013(3) -0.011(3)
C23 0.051(4) 0.033(3) 0.043(4) 0.002(2) 0.010(3) 0.009(3)
C35 0.083(5) 0.040(3) 0.041(4) 0.012(3) 0.037(4) 0.028(3)
C71 0.040(4) 0.037(3) 0.043(4) 0.003(2) 0.017(3) 0.001(3)
C41 0.041(4) 0.050(4) 0.056(4) 0.021(3) -0.004(3) -0.012(3)
C22 0.046(4) 0.041(3) 0.053(4) 0.013(3) 0.009(3) 0.003(3)
C40 0.047(4) 0.041(3) 0.056(4) 0.013(3) -0.005(4) -0.012(3)
C91 0.054(4) 0.038(3) 0.035(3) 0.000(2) 0.020(3) -0.010(3)
C97 0.039(4) 0.056(4) 0.048(4) -0.011(3) -0.006(3) 0.004(3)
C1 0.039(4) 0.037(3) 0.094(5) 0.006(3) 0.021(4) -0.002(3)
C98 0.046(4) 0.052(4) 0.037(4) -0.007(3) -0.005(3) 0.012(3)
O5B 0.059(6) 0.045(5) 0.030(4) -0.008(4) 0.013(4) 0.007(4)
C16 0.097(7) 0.072(5) 0.024(3) 0.011(3) 0.017(4) 0.056(5)
C2 0.045(4) 0.045(4) 0.106(6) 0.013(4) -0.007(4) 0.005(3)
C15 0.052(5) 0.128(8) 0.039(4) 0.004(4) 0.012(4) 0.048(5)
C14 0.039(5) 0.183(12) 0.031(4) -0.012(5) -0.006(4) 0.023(6)
O6B 0.066(7) 0.040(5) 0.073(7) 0.013(4) 0.036(6) 0.018(5)
C62 0.036(5) 0.022(4) 0.024(4) 0.008(3) 0.004(3) -0.006(4)
C59 0.042(5) 0.026(5) 0.037(5) 0.000(4) -0.002(4) -0.004(4)
C58 0.037(5) 0.031(5) 0.034(5) -0.003(4) 0.004(4) -0.001(4)
O118 0.099(9) 0.021(4) 0.051(6) -0.013(4) 0.043(6) -0.016(5)
C60 0.033(6) 0.041(6) 0.050(6) 0.000(4) -0.002(5) 0.002(4)
C57 0.031(5) 0.038(5) 0.033(5) -0.001(4) 0.005(4) 0.000(4)
O3B 0.069(8) 0.102(10) 0.052(6) 0.020(6) 0.000(6) 0.007(7)
O4B 0.071(8) 0.057(6) 0.053(6) 0.012(5) 0.008(6) -0.002(5)
C111 0.054(6) 0.030(5) 0.061(7) 0.003(4) 0.015(6) 0.001(4)
C113 0.060(7) 0.022(5) 0.097(11) 0.006(6) 0.020(8) 0.005(5)
O112 0.054(5) 0.047(5) 0.079(7) 0.010(4) 0.013(5) 0.010(4)
C119 0.061(9) 0.056(9) 0.031(8) -0.010(6) 0.021(7) -0.027(7)
C117 0.070(8) 0.020(5) 0.018(5) 0.002(4) 0.020(6) -0.014(5)
C61 0.033(5) 0.038(5) 0.044(5) 0.003(4) 0.003(4) 0.002(4)
C62A 0.032(5) 0.030(5) 0.023(6) 0.005(4) 0.012(5) 0.001(4)
C61A 0.038(6) 0.035(6) 0.049(8) 0.004(6) 0.005(6) 0.003(5)
C60A 0.036(8) 0.050(7) 0.068(10) -0.006(7) -0.015(8) -0.007(5)
C59A 0.052(8) 0.043(6) 0.041(8) 0.000(6) 0.000(7) -0.014(6)
C58A 0.058(8) 0.029(6) 0.035(7) 0.000(5) -0.003(6) 0.001(5)
C57A 0.045(8) 0.033(5) 0.036(8) 0.000(6) -0.011(7) 0.003(5)
O2C 0.061(8) 0.068(8) 0.065(8) -0.003(6) 0.006(7) -0.009(7)
N110 0.031(6) 0.029(7) 0.035(9) 0.000(5) 0.001(6) 0.003(4)
C42 0.052(4) 0.024(3) 0.023(3) -0.0015(19) -0.002(3) -0.014(2)
O43 0.066(3) 0.036(2) 0.025(2) -0.0007(16) -0.004(2) -0.010(2)
O106 0.049(3) 0.0279(19) 0.028(2) -0.0020(15) 0.019(2) -0.0052(18)
C102 0.053(4) 0.022(2) 0.022(3) 0.0019(19) 0.013(3) 0.005(2)
C103 0.066(5) 0.022(3) 0.033(3) 0.004(2) 0.012(3) 0.008(3)
C104 0.048(4) 0.023(2) 0.029(3) -0.002(2) 0.017(3) 0.003(2)
N101 0.045(3) 0.026(2) 0.020(2) 0.0016(16) 0.007(2) 0.006(2)
C99 0.050(4) 0.024(2) 0.024(3) -0.001(2) 0.001(3) 0.006(2)
O100 0.071(3) 0.037(2) 0.022(2) -0.0017(16) 0.005(2) 0.002(2)
C47 0.079(5) 0.026(3) 0.037(3) -0.004(2) 0.026(4) -0.002(3)
C45 0.048(4) 0.023(2) 0.023(3) 0.002(2) 0.018(2) 0.002(2)
C46 0.050(4) 0.036(3) 0.033(3) 0.012(2) 0.015(3) 0.011(3)
O1C 0.059(7) 0.033(5) 0.031(5) -0.013(4) 0.018(5) -0.001(5)
O7B 0.092(10) 0.080(9) 0.103(10) -0.005(8) 0.006(9) -0.002(8)
C115 0.034(7) 0.019(6) 0.019(7) 0.002(6) 0.013(6) 0.004(5)
C114 0.037(10) 0.014(6) 0.023(8) 0.004(6) 0.015(6) 0.002(6)
C1_1 0.033(3) 0.021(2) 0.027(3) 0.0002(19) 0.005(2) 0.001(2)
C2_1 0.035(3) 0.032(3) 0.036(3) 0.002(2) 0.007(3) -0.002(2)
C3_1 0.032(3) 0.039(3) 0.037(3) -0.002(2) 0.002(3) 0.001(2)
C4_1 0.041(3) 0.030(3) 0.034(3) -0.006(2) 0.001(3) 0.003(2)
C5_1 0.045(4) 0.038(3) 0.038(3) -0.003(2) -0.003(3) 0.009(3)
C6_1 0.055(4) 0.048(4) 0.029(3) 0.001(2) -0.008(3) 0.013(3)
C7_1 0.058(4) 0.032(3) 0.032(3) -0.001(2) -0.001(3) 0.009(3)
C8_1 0.078(5) 0.040(3) 0.032(3) 0.009(3) 0.000(4) 0.008(3)
C9_1 0.081(5) 0.034(3) 0.035(3) 0.011(3) 0.003(3) -0.004(3)
C10_1 0.058(4) 0.032(3) 0.030(3) 0.003(2) 0.010(3) -0.008(3)
C11_1 0.047(3) 0.024(2) 0.028(3) 0.005(2) 0.005(3) -0.001(2)
C12_1 0.036(3) 0.026(3) 0.033(3) 0.002(2) 0.005(3) -0.008(2)
C13_1 0.036(3) 0.024(3) 0.029(3) 0.004(2) 0.006(3) 0.000(2)
C14_1 0.032(3) 0.021(2) 0.028(3) -0.0009(19) 0.003(2) 0.000(2)
C15_1 0.040(3) 0.019(2) 0.028(3) 0.0014(19) 0.003(2) 0.002(2)
C16_1 0.044(3) 0.020(2) 0.031(3) 0.0018(19) 0.004(3) 0.001(2)
C1_2 0.036(5) 0.019(9) 0.026(5) -0.004(6) 0.013(4) -0.003(5)
C2_2 0.035(6) 0.023(6) 0.030(5) 0.005(4) 0.007(4) -0.005(5)
C3_2 0.042(5) 0.024(5) 0.028(5) 0.002(4) 0.008(4) 0.000(4)
C4_2 0.036(5) 0.022(4) 0.027(4) 0.004(3) 0.008(4) 0.002(4)
C5_2 0.041(5) 0.038(5) 0.031(5) 0.003(4) 0.002(4) -0.011(4)
C6_2 0.037(5) 0.033(5) 0.026(5) -0.002(4) 0.000(4) -0.003(4)
C7_2 0.036(5) 0.022(4) 0.032(4) -0.005(3) 0.001(4) 0.002(4)
C8_2 0.034(5) 0.033(5) 0.047(6) 0.005(4) 0.000(5) 0.002(4)
C9_2 0.027(5) 0.031(5) 0.048(6) 0.000(4) 0.002(4) -0.005(4)
C10_2 0.036(5) 0.029(6) 0.041(7) 0.003(6) 0.011(5) 0.001(5)
C11_2 0.037(5) 0.024(6) 0.035(7) 0.001(5) 0.004(5) -0.001(5)
C12_2 0.036(6) 0.023(8) 0.033(7) 0.000(6) 0.012(5) -0.008(6)
C13_2 0.041(6) 0.027(9) 0.030(7) 0.004(6) 0.006(6) -0.001(6)
C14_2 0.033(5) 0.021(8) 0.032(7) 0.002(7) 0.007(4) -0.005(4)
C15_2 0.030(4) 0.023(4) 0.024(4) -0.008(3) 0.007(4) 0.000(4)
C16_2 0.031(4) 0.012(4) 0.032(4) -0.004(3) 0.010(4) 0.004(3)
C1_3 0.029(6) 0.023(7) 0.026(6) 0.005(5) 0.000(5) -0.002(5)
C2_3 0.032(6) 0.022(7) 0.035(7) 0.002(6) 0.001(5) 0.006(5)
C3_3 0.031(6) 0.029(6) 0.033(6) 0.003(4) 0.003(5) -0.004(5)
C4_3 0.035(5) 0.028(5) 0.030(5) -0.002(4) 0.002(4) -0.003(4)
C5_3 0.040(6) 0.043(6) 0.030(5) 0.002(4) -0.001(4) -0.007(4)
C6_3 0.042(5) 0.037(5) 0.029(5) -0.008(4) -0.003(4) -0.015(4)
C7_3 0.038(5) 0.031(5) 0.027(5) 0.002(4) 0.002(4) -0.003(4)
C8_3 0.049(5) 0.034(5) 0.030(5) -0.007(4) -0.003(5) 0.001(4)
C9_3 0.051(6) 0.035(5) 0.030(5) -0.007(4) 0.007(5) 0.003(4)
C10_3 0.045(6) 0.028(5) 0.031(5) -0.001(4) 0.004(5) 0.002(5)
C11_3 0.040(5) 0.031(6) 0.030(6) 0.001(4) 0.003(5) 0.006(4)
C12_3 0.029(6) 0.026(7) 0.032(7) 0.001(6) -0.004(5) 0.011(5)
C13_3 0.031(6) 0.016(6) 0.033(7) 0.006(5) 0.001(5) 0.005(6)
C14_3 0.035(6) 0.015(6) 0.023(5) 0.005(4) -0.002(4) 0.001(4)
C15_3 0.035(5) 0.022(5) 0.026(5) 0.008(4) 0.005(4) 0.001(4)
C16_3 0.041(5) 0.013(4) 0.025(5) 0.003(3) -0.006(4) 0.006(4)
C1_4 0.025(6) 0.021(5) 0.019(6) 0.007(5) 0.002(5) 0.003(5)
C2_4 0.022(8) 0.029(7) 0.028(6) -0.005(5) 0.001(5) 0.001(6)
C3_4 0.026(8) 0.039(7) 0.022(6) 0.000(5) 0.003(5) 0.008(7)
C4_4 0.021(7) 0.021(6) 0.022(6) 0.004(5) -0.001(5) 0.000(6)
C5_4 0.028(7) 0.027(6) 0.023(7) -0.007(5) -0.001(5) -0.003(6)
C6_4 0.028(7) 0.024(6) 0.031(7) -0.004(6) -0.001(5) -0.004(6)
C7_4 0.030(7) 0.024(6) 0.035(7) -0.001(6) -0.003(5) 0.005(6)
C8_4 0.027(6) 0.023(6) 0.040(8) -0.004(6) -0.005(5) -0.001(6)
C9_4 0.022(6) 0.033(6) 0.039(7) 0.005(5) -0.003(5) 0.003(5)
C10_4 0.022(7) 0.019(5) 0.037(8) 0.000(6) 0.003(6) -0.007(6)
C11_4 0.021(7) 0.018(5) 0.030(6) -0.002(5) 0.003(5) -0.008(6)
C12_4 0.015(7) 0.022(7) 0.034(7) -0.005(5) -0.001(5) -0.007(6)
C13_4 0.019(7) 0.011(5) 0.027(6) -0.004(4) -0.008(5) -0.004(6)
C14_4 0.019(6) 0.014(5) 0.028(7) 0.005(5) 0.001(5) 0.006(5)
C15_4 0.025(6) 0.014(5) 0.025(6) 0.000(5) 0.000(5) 0.001(6)
C16_4 0.021(6) 0.017(6) 0.031(7) -0.001(6) 0.003(5) -0.002(6)
C1_5 0.039(6) 0.014(11) 0.029(7) -0.009(7) 0.003(6) -0.007(6)
C2_5 0.036(7) 0.028(9) 0.040(8) 0.006(6) 0.001(6) -0.008(6)
C3_5 0.042(6) 0.042(8) 0.039(7) 0.014(6) 0.000(6) -0.014(6)
C4_5 0.039(6) 0.035(6) 0.029(6) 0.005(5) 0.002(5) -0.010(5)
C5_5 0.052(7) 0.058(9) 0.045(8) 0.025(7) -0.010(7) -0.003(7)
C6_5 0.051(7) 0.059(9) 0.048(9) 0.012(7) -0.005(7) 0.001(7)
C7_5 0.047(6) 0.045(7) 0.034(7) -0.003(5) -0.002(6) 0.003(5)
C8_5 0.044(6) 0.055(8) 0.035(7) -0.003(5) 0.007(6) 0.003(6)
C9_5 0.025(6) 0.055(8) 0.041(8) -0.003(6) 0.004(6) 0.000(5)
C10_5 0.033(6) 0.039(9) 0.043(11) -0.001(7) -0.003(7) -0.004(6)
C11_5 0.038(6) 0.013(6) 0.030(8) -0.005(5) 0.009(6) 0.000(5)
C12_5 0.036(7) 0.020(9) 0.031(9) -0.001(7) 0.014(6) -0.002(6)
C13_5 0.038(7) 0.012(7) 0.034(9) -0.003(6) 0.012(7) 0.005(6)
C14_5 0.037(6) 0.021(10) 0.025(8) -0.001(7) 0.000(6) -0.007(6)
C15_5 0.038(5) 0.041(7) 0.022(6) 0.012(5) 0.000(5) -0.009(5)
C16_5 0.039(5) 0.036(7) 0.035(7) 0.002(5) 0.008(5) -0.007(5)
C1_6 0.027(8) 0.028(8) 0.031(9) 0.008(7) 0.007(6) 0.013(7)
C2_6 0.029(10) 0.030(9) 0.034(8) -0.001(7) 0.005(7) -0.001(9)
C3_6 0.023(9) 0.028(8) 0.036(11) -0.002(9) 0.008(7) 0.008(8)
C4_6 0.030(10) 0.035(9) 0.037(9) -0.007(7) 0.001(7) 0.005(9)
C5_6 0.037(10) 0.029(9) 0.038(11) -0.004(9) -0.003(7) 0.007(9)
C6_6 0.040(10) 0.035(9) 0.033(10) -0.008(9) -0.007(8) 0.004(8)
C7_6 0.026(8) 0.022(7) 0.035(10) -0.003(9) 0.002(6) -0.006(8)
C8_6 0.033(9) 0.035(9) 0.046(11) -0.007(10) -0.002(8) 0.005(8)
C9_6 0.023(8) 0.031(7) 0.044(9) -0.001(7) 0.003(7) 0.006(7)
C10_6 0.025(9) 0.035(9) 0.046(10) -0.006(8) 0.002(7) 0.000(9)
C11_6 0.018(8) 0.022(8) 0.036(9) -0.008(7) 0.002(6) -0.007(8)
C12_6 0.019(9) 0.018(7) 0.025(8) 0.000(6) 0.009(7) -0.011(8)
C13_6 0.017(8) 0.031(9) 0.035(9) -0.006(7) 0.011(7) -0.007(8)
C14_6 0.030(8) 0.026(8) 0.027(8) 0.003(7) 0.007(6) 0.000(8)
C15_6 0.026(8) 0.022(8) 0.030(9) 0.005(7) 0.006(6) 0.001(8)
C16_6 0.028(8) 0.020(7) 0.033(8) -0.001(7) 0.002(6) -0.006(8)
C1_7 0.039(9) 0.016(7) 0.022(7) 0.005(6) 0.013(6) 0.002(7)
C2_7 0.032(8) 0.031(11) 0.040(9) 0.001(8) 0.012(6) -0.003(7)
C3_7 0.037(8) 0.027(8) 0.043(7) 0.000(6) 0.005(6) -0.001(6)
C4_7 0.035(6) 0.036(7) 0.049(7) -0.005(6) 0.004(5) -0.004(6)
C5_7 0.050(8) 0.037(7) 0.047(7) -0.006(6) 0.000(6) -0.007(6)
C6_7 0.050(7) 0.049(8) 0.044(7) -0.009(6) -0.002(6) -0.022(6)
C7_7 0.053(6) 0.044(7) 0.035(6) -0.006(5) 0.006(5) -0.019(6)
C8_7 0.064(7) 0.049(8) 0.034(7) -0.007(6) 0.009(6) -0.026(6)
C9_7 0.069(7) 0.036(7) 0.030(6) -0.008(5) 0.014(6) -0.024(6)
C10_7 0.046(8) 0.026(7) 0.039(7) -0.006(6) 0.018(5) -0.007(6)
C11_7 0.039(6) 0.021(7) 0.028(6) -0.006(5) 0.014(5) -0.010(5)
C12_7 0.036(7) 0.012(6) 0.024(6) 0.008(6) 0.008(5) 0.005(6)
C13_7 0.035(8) 0.022(8) 0.026(9) 0.001(8) 0.009(7) 0.006(8)
C14_7 0.031(6) 0.007(6) 0.022(6) 0.006(5) 0.010(5) -0.001(5)
C15_7 0.039(6) 0.022(7) 0.031(6) -0.008(5) 0.006(5) -0.005(5)
C16_7 0.042(6) 0.025(6) 0.031(6) -0.003(5) 0.011(5) -0.006(5)

loop_
_atom_type_symbol
_atom_type_description
_atom_type_scat_dispersion_real
_atom_type_scat_dispersion_imag
_atom_type_scat_source
C C 0.0181 0.0091 'International Tables Vol C Tables 4.2.6.8 and 6.1.1.4'
H H 0.0000 0.0000 'International Tables Vol C Tables 4.2.6.8 and 6.1.1.4'
N N 0.0311 0.0180 'International Tables Vol C Tables 4.2.6.8 and 6.1.1.4'
O O 0.0492 0.0322 'International Tables Vol C Tables 4.2.6.8 and 6.1.1.4'

loop_
_geom_angle_atom_site_label_1
_geom_angle_atom_site_label_2
_geom_angle_atom_site_label_3
_geom_angle
C65 O64 C63 118.3(5)
C9 O8 C7 118.1(5)
C24 N26 H26 119.0
C24 N26 C27 121.9(5)
C27 N26 H26 119.0
C93 N95 H95 118.7
C93 N95 C96 122.6(5)
C96 N95 H95 118.7
C36 N38 H38 118.8
C36 N38 C39 122.4(5)
C39 N38 H38 118.8
C65 N67 H67 118.8
C65 N67 C68 122.3(5)
C68 N67 H67 118.8
C42 N44 H44 119.2
C42 N44 C45 121.6(5)
C45 N44 H44 119.2
C81 N83 H83 118.9
C81 N83 C84 122.3(5)
C84 N83 H83 118.9
C48 N50 H50 119.1
C48 N50 C51 121.9(5)
C51 N50 H50 119.1
C17 N18 H18 118.9
C17 N18 C19 122.2(5)
C19 N18 H18 118.9
C73 N75 H75 119.1
C73 N75 C76 121.7(5)
C76 N75 H75 119.1
C52 N53 H53 119.6
C54 N53 H53 119.6
C54 N53 C52 120.9(5)
C9 N11 H11 118.5
C9 N11 C12 123.0(6)
C12 N11 H11 118.5
H1BA O1B H1BB 109.5
C30 N32 H32 119.8
C30 N32 C33 120.4(5)
C33 N32 H32 119.8
H2BA O2B H2BB 104.5
C87 N89 H89 120.2
C87 N89 C90 119.6(5)
C90 N89 H89 120.2
C105 N107 H107 119.4
C105 N107 H10A 120.2
C105 N107 C108 121.3(11)
C105 N107 C114 119.7(12)
C108 N107 H107 119.4
C114 N107 H10A 120.2
O66 C65 O64 122.2(6)
O66 C65 N67 127.2(5)
N67 C65 O64 110.5(5)
C117 N116 H116 120.2
C117 N116 C115 120(3)
C115 N116 H116 120.2
O82 C81 N83 122.9(6)
O82 C81 C76 121.6(5)
N83 C81 C76 115.4(5)
O25 C24 N26 122.9(6)
O25 C24 C19 121.1(5)
N26 C24 C19 116.1(5)
O31 C30 N32 121.0(5)
O31 C30 C27 122.9(5)
N32 C30 C27 116.1(5)
O37 C36 N38 123.1(5)
O37 C36 C33 121.8(5)
N38 C36 C33 115.0(5)
O10 C9 O8 122.7(7)
O10 C9 N11 126.8(6)
N11 C9 O8 110.5(5)
O94 C93 N95 123.6(5)
O94 C93 C90 121.2(5)
N95 C93 C90 115.1(5)
O74 C73 N75 121.9(5)
O74 C73 C68 121.3(5)
N75 C73 C68 116.6(5)
N53 C52 H52 106.1
N53 C52 H52A 107.4
N53 C52 C51 109.7(5)
N53 C52 C1_2 110.1(8)
N53 C52 C1_5 119.2(10)
C51 C52 H52 106.1
C51 C52 H52A 107.4
C1_2 C52 H52 106.1
C1_2 C52 C51 118.0(9)
C1_5 C52 H52A 107.4
C1_5 C52 C51 105.1(12)
N107 C105 C102 117.7(5)
O106 C105 N107 122.9(5)
O106 C105 C102 119.3(5)
O49 C48 N50 122.3(5)
O49 C48 C45 119.3(5)
N50 C48 C45 118.1(5)
O00E C17 N18 122.6(6)
O00E C17 C12 121.7(5)
N18 C17 C12 115.4(5)
N83 C84 C87 109.6(5)
N83 C84 C85 108.0(5)
N83 C84 C86 111.6(5)
C87 C84 C85 108.4(5)
C86 C84 C87 110.0(5)
C86 C84 C85 109.2(5)
O88 C87 N89 122.0(5)
O88 C87 C84 121.0(6)
N89 C87 C84 116.9(5)
C68 C70 H70 107.9
C72 C70 H70 107.9
C72 C70 C68 111.1(5)
C71 C70 H70 107.9
C71 C70 C68 113.0(5)
C71 C70 C72 108.9(6)
N38 C39 C41 110.7(6)
N38 C39 C40 106.4(5)
N38 C39 C42 111.4(5)
C40 C39 C41 110.0(5)
C40 C39 C42 107.9(6)
C42 C39 C41 110.3(5)
N18 C19 C24 107.3(5)
N18 C19 C21 107.8(4)
N18 C19 C20 109.8(5)
C21 C19 C24 109.1(5)
C20 C19 C24 110.0(5)
C20 C19 C21 112.7(5)
N67 C68 C73 107.7(5)
N67 C68 C70 108.1(5)
N67 C68 C69 109.7(5)
C73 C68 C70 108.1(5)
C69 C68 C73 109.7(5)
C69 C68 C70 113.3(5)
N95 C96 C97 110.7(5)
N95 C96 C98 107.1(5)
N95 C96 C99 111.1(5)
C97 C96 C99 110.6(5)
C98 C96 C97 110.6(6)
C98 C96 C99 106.7(5)
C80 C78 H78 107.3
C80 C78 C76 112.5(5)
C80 C78 C79 109.7(5)
C76 C78 H78 107.3
C79 C78 H78 107.3
C79 C78 C76 112.4(5)
C68 C69 H69A 109.5
C68 C69 H69B 109.5
C68 C69 H69C 109.5
H69A C69 H69B 109.5
H69A C69 H69C 109.5
H69B C69 H69C 109.5
C5 C6 C7 121.8(7)
C1 C6 C5 118.3(7)
C1 C6 C7 119.8(7)
N107 C108 H108 108.1
N107 C108 C109 114.2(14)
N107 C108 C1_3 108.9(12)
C109 C108 H108 108.1
C1_3 C108 H108 108.1
C1_3 C108 C109 109.4(15)
N50 C51 C52 110.7(4)
N50 C51 H51 107.0
N50 C51 C1_1 114.5(5)
C52 C51 H51 107.0
C1_1 C51 C52 110.2(4)
C1_1 C51 H51 107.0
C78 C80 H80A 109.5
C78 C80 H80B 109.5
C78 C80 H80C 109.5
H80A C80 H80B 109.5
H80A C80 H80C 109.5
H80B C80 H80C 109.5
N32 C33 C36 108.6(5)
N32 C33 C34 110.6(6)
N32 C33 C35 108.3(5)
C34 C33 C36 111.8(5)
C35 C33 C36 107.5(6)
C35 C33 C34 110.0(6)
N75 C76 C81 108.1(4)
N75 C76 C78 108.6(4)
N75 C76 C77 110.6(5)
C81 C76 C78 107.8(5)
C77 C76 C81 110.0(5)
C77 C76 C78 111.7(5)
O64 C63 H63A 109.0
O64 C63 H63B 109.0
O64 C63 H63C 110.2
O64 C63 H63D 110.2
O64 C63 C62 112.9(6)
O64 C63 C62A 107.7(7)
H63A C63 H63B 107.8
H63C C63 H63D 108.5
C62 C63 H63A 109.0
C62 C63 H63B 109.0
C62A C63 H63C 110.2
C62A C63 H63D 110.2
C84 C85 H85A 109.5
C84 C85 H85B 109.5
C84 C85 H85C 109.5
H85A C85 H85B 109.5
H85A C85 H85C 109.5
H85B C85 H85C 109.5
C19 C21 H21 107.3
C23 C21 C19 111.0(5)
C23 C21 H21 107.3
C22 C21 C19 113.3(5)
C22 C21 H21 107.3
C22 C21 C23 110.3(5)
N26 C27 C30 111.1(5)
N26 C27 C29 108.3(5)
N26 C27 C28 111.2(5)
C30 C27 C29 107.3(5)
C30 C27 C28 109.4(5)
C28 C27 C29 109.5(6)
C19 C20 H20A 109.5
C19 C20 H20B 109.5
C19 C20 H20C 109.5
H20A C20 H20B 109.5
H20A C20 H20C 109.5
H20B C20 H20C 109.5
O55 C54 N53 121.1(6)
O55 C54 C56 121.8(6)
N53 C54 C56 117.0(6)
N89 C90 C93 108.7(5)
N89 C90 C92 111.2(6)
N89 C90 C91 108.5(5)
C92 C90 C93 112.1(5)
C92 C90 C91 109.5(5)
C91 C90 C93 106.7(5)
C27 C29 H29A 109.5
C27 C29 H29B 109.5
C27 C29 H29C 109.5
H29A C29 H29B 109.5
H29A C29 H29C 109.5
H29B C29 H29C 109.5
C5 C4 H4 119.5
C3 C4 H4 119.5
C3 C4 C5 120.9(7)
C76 C77 H77A 109.5
C76 C77 H77B 109.5
C76 C77 H77C 109.5
H77A C77 H77B 109.5
H77A C77 H77C 109.5
H77B C77 H77C 109.5
C6 C5 H5 120.0
C4 C5 C6 119.9(7)
C4 C5 H5 120.0
C108 C109 H109 106.7
N110 C109 C108 108.8(17)
N110 C109 H109 106.7
N110 C109 C1_4 114.5(15)
C1_4 C109 C108 112.8(15)
C1_4 C109 H109 106.7
C4 C3 H3 120.4
C2 C3 C4 119.1(7)
C2 C3 H3 120.4
C27 C28 H28A 109.5
C27 C28 H28B 109.5
C27 C28 H28C 109.5
H28A C28 H28B 109.5
H28A C28 H28C 109.5
H28B C28 H28C 109.5
N11 C12 C17 108.1(6)
N11 C12 C13 108.1(5)
N11 C12 C16 109.5(6)
C13 C12 C17 109.2(6)
C13 C12 C16 113.1(7)
C16 C12 C17 108.8(5)
O8 C7 C6 109.4(5)
O8 C7 H7A 109.8
O8 C7 H7B 109.8
C6 C7 H7A 109.8
C6 C7 H7B 109.8
H7A C7 H7B 108.2
C90 C92 H92A 109.5
C90 C92 H92B 109.5
C90 C92 H92C 109.5
H92A C92 H92B 109.5
H92A C92 H92C 109.5
H92B C92 H92C 109.5
C33 C34 H34A 109.5
C33 C34 H34B 109.5
C33 C34 H34C 109.5
H34A C34 H34B 109.5
H34A C34 H34C 109.5
H34B C34 H34C 109.5
C12 C13 H13 107.0
C12 C13 C15 114.5(8)
C12 C13 C14 112.0(6)
C15 C13 H13 107.0
C15 C13 C14 108.8(7)
C14 C13 H13 107.0
C54 C56 H56A 109.5
C54 C56 H56B 109.5
C54 C56 H56C 109.5
H56A C56 H56B 109.5
H56A C56 H56C 109.5
H56B C56 H56C 109.5
C84 C86 H86A 109.5
C84 C86 H86B 109.5
C84 C86 H86C 109.5
H86A C86 H86B 109.5
H86A C86 H86C 109.5
H86B C86 H86C 109.5
C70 C72 H72A 109.5
C70 C72 H72B 109.5
C70 C72 H72C 109.5
H72A C72 H72B 109.5
H72A C72 H72C 109.5
H72B C72 H72C 109.5
C78 C79 H79A 109.5
C78 C79 H79B 109.5
C78 C79 H79C 109.5
H79A C79 H79B 109.5
H79A C79 H79C 109.5
H79B C79 H79C 109.5
C21 C23 H23A 109.5
C21 C23 H23B 109.5
C21 C23 H23C 109.5
H23A C23 H23B 109.5
H23A C23 H23C 109.5
H23B C23 H23C 109.5
C33 C35 H35A 109.5
C33 C35 H35B 109.5
C33 C35 H35C 109.5
H35A C35 H35B 109.5
H35A C35 H35C 109.5
H35B C35 H35C 109.5
C70 C71 H71A 109.5
C70 C71 H71B 109.5
C70 C71 H71C 109.5
H71A C71 H71B 109.5
H71A C71 H71C 109.5
H71B C71 H71C 109.5
C39 C41 H41A 109.5
C39 C41 H41B 109.5
C39 C41 H41C 109.5
H41A C41 H41B 109.5
H41A C41 H41C 109.5
H41B C41 H41C 109.5
C21 C22 H22A 109.5
C21 C22 H22B 109.5
C21 C22 H22C 109.5
H22A C22 H22B 109.5
H22A C22 H22C 109.5
H22B C22 H22C 109.5
C39 C40 H40A 109.5
C39 C40 H40B 109.5
C39 C40 H40C 109.5
H40A C40 H40B 109.5
H40A C40 H40C 109.5
H40B C40 H40C 109.5
C90 C91 H91A 109.5
C90 C91 H91B 109.5
C90 C91 H91C 109.5
H91A C91 H91B 109.5
H91A C91 H91C 109.5
H91B C91 H91C 109.5
C96 C97 H97A 109.5
C96 C97 H97B 109.5
C96 C97 H97C 109.5
H97A C97 H97B 109.5
H97A C97 H97C 109.5
H97B C97 H97C 109.5
C6 C1 H1 119.5
C6 C1 C2 121.0(7)
C2 C1 H1 119.5
C96 C98 H98A 109.5
C96 C98 H98B 109.5
C96 C98 H98C 109.5
H98A C98 H98B 109.5
H98A C98 H98C 109.5
H98B C98 H98C 109.5
H5BA O5B H5BB 109.4
C12 C16 H16A 109.5
C12 C16 H16B 109.5
C12 C16 H16C 109.5
H16A C16 H16B 109.5
H16A C16 H16C 109.5
H16B C16 H16C 109.5
C3 C2 C1 120.7(8)
C3 C2 H2 119.7
C1 C2 H2 119.7
C13 C15 H15A 109.5
C13 C15 H15B 109.5
C13 C15 H15C 109.5
H15A C15 H15B 109.5
H15A C15 H15C 109.5
H15B C15 H15C 109.5
C13 C14 H14A 109.5
C13 C14 H14B 109.5
C13 C14 H14C 109.5
H14A C14 H14B 109.5
H14A C14 H14C 109.5
H14B C14 H14C 109.5
H6BA O6B H6BB 104.5
C57 C62 C63 119.5(9)
C57 C62 C61 117.5(10)
C61 C62 C63 123.0(9)
C58 C59 H59 120.1
C58 C59 C60 119.9(10)
C60 C59 H59 120.1
C59 C58 H58 119.7
C59 C58 C57 120.6(11)
C57 C58 H58 119.7
C59 C60 H60 120.2
C61 C60 C59 119.6(11)
C61 C60 H60 120.2
C62 C57 C58 121.2(11)
C62 C57 H57 119.4
C58 C57 H57 119.4
H3BA O3B H3BB 104.4
H4BA O4B H4BB 109.4
O112 C111 C113 120.4(11)
O112 C111 N110 121.6(15)
N110 C111 C113 118.0(14)
C111 C113 H11A 109.5
C111 C113 H11B 109.5
C111 C113 H11C 109.5
H11A C113 H11B 109.5
H11A C113 H11C 109.5
H11B C113 H11C 109.5
H11D C119 H11E 109.5
H11D C119 H11F 109.5
H11E C119 H11F 109.5
C117 C119 H11D 109.5
C117 C119 H11E 109.5
C117 C119 H11F 109.5
N116 C117 C119 113.2(18)
O118 C117 N116 125.8(19)
O118 C117 C119 121.0(12)
C62 C61 H61 119.4
C60 C61 C62 121.2(11)
C60 C61 H61 119.4
C61A C62A C63 116.8(11)
C61A C62A C57A 116.8(12)
C57A C62A C63 126.3(11)
C62A C61A H61A 119.3
C62A C61A C60A 121.3(14)
C60A C61A H61A 119.3
C61A C60A H60A 120.8
C59A C60A C61A 118.3(15)
C59A C60A H60A 120.8
C60A C59A H59A 119.8
C58A C59A C60A 120.4(14)
C58A C59A H59A 119.8
C59A C58A H58A 119.5
C57A C58A C59A 120.9(14)
C57A C58A H58A 119.5
C62A C57A H57A 118.9
C58A C57A C62A 122.2(14)
C58A C57A H57A 118.9
H2CA O2C H2CB 104.6
C109 N110 H110 118.9
C111 N110 C109 122(2)
C111 N110 H110 118.9
N44 C42 C39 117.2(5)
O43 C42 N44 123.0(6)
O43 C42 C39 119.8(6)
C105 C102 C103 109.1(4)
C104 C102 C105 107.1(5)
C104 C102 C103 110.7(5)
N101 C102 C105 110.8(5)
N101 C102 C103 110.8(5)
N101 C102 C104 108.3(4)
C102 C103 H10B 109.5
C102 C103 H10C 109.5
C102 C103 H10D 109.5
H10B C103 H10C 109.5
H10B C103 H10D 109.5
H10C C103 H10D 109.5
C102 C104 H10E 109.5
C102 C104 H10F 109.5
C102 C104 H10G 109.5
H10E C104 H10F 109.5
H10E C104 H10G 109.5
H10F C104 H10G 109.5
C102 N101 H101 118.3
C99 N101 C102 123.5(5)
C99 N101 H101 118.3
N101 C99 C96 116.9(5)
O100 C99 C96 119.2(6)
O100 C99 N101 123.9(6)
H47A C47 H47B 109.5
H47A C47 H47C 109.5
H47B C47 H47C 109.5
C45 C47 H47A 109.5
C45 C47 H47B 109.5
C45 C47 H47C 109.5
N44 C45 C48 110.2(4)
N44 C45 C47 110.5(5)
N44 C45 C46 108.2(4)
C48 C45 C47 109.7(4)
C46 C45 C48 106.9(5)
C46 C45 C47 111.2(5)
C45 C46 H46A 109.5
C45 C46 H46B 109.5
C45 C46 H46C 109.5
H46A C46 H46B 109.5
H46A C46 H46C 109.5
H46B C46 H46C 109.5
H1CA O1C H1CB 104.6
H7BA O7B H7BB 109.4
N116 C115 H115 107.1
N116 C115 C114 110(2)
C114 C115 H115 107.1
C1_6 C115 N116 112.7(19)
C1_6 C115 H115 107.1
C1_6 C115 C114 113(2)
N107 C114 C115 104.9(17)
N107 C114 H114 106.3
C115 C114 H114 106.3
C1_7 C114 N107 118.9(18)
C1_7 C114 C115 113(2)
C1_7 C114 H114 106.3
C2_1 C1_1 C51 120.4(5)
C2_1 C1_1 C14_1 119.0(5)
C14_1 C1_1 C51 120.5(5)
C1_1 C2_1 H2_1 119.7
C3_1 C2_1 C1_1 120.6(5)
C3_1 C2_1 H2_1 119.7
C2_1 C3_1 H3_1 118.8
C4_1 C3_1 C2_1 122.5(6)
C4_1 C3_1 H3_1 118.8
C3_1 C4_1 C5_1 123.2(6)
C3_1 C4_1 C15_1 117.6(5)
C15_1 C4_1 C5_1 119.2(6)
C4_1 C5_1 H5_1 119.1
C6_1 C5_1 C4_1 121.7(6)
C6_1 C5_1 H5_1 119.1
C5_1 C6_1 H6_1 119.1
C5_1 C6_1 C7_1 121.9(6)
C7_1 C6_1 H6_1 119.1
C8_1 C7_1 C6_1 123.3(6)
C8_1 C7_1 C16_1 119.2(6)
C16_1 C7_1 C6_1 117.5(6)
C7_1 C8_1 H8_1 119.3
C7_1 C8_1 C9_1 121.3(6)
C9_1 C8_1 H8_1 119.3
C8_1 C9_1 H9_1 119.8
C8_1 C9_1 C10_1 120.5(6)
C10_1 C9_1 H9_1 119.8
C9_1 C10_1 H10_1 119.9
C9_1 C10_1 C11_1 120.2(7)
C11_1 C10_1 H10_1 119.9
C10_1 C11_1 C12_1 121.8(6)
C10_1 C11_1 C16_1 119.4(5)
C12_1 C11_1 C16_1 118.8(5)
C11_1 C12_1 H12_1 119.5
C13_1 C12_1 C11_1 121.0(6)
C13_1 C12_1 H12_1 119.5
C12_1 C13_1 H13_1 118.8
C12_1 C13_1 C14_1 122.4(5)
C14_1 C13_1 H13_1 118.8
C1_1 C14_1 C13_1 122.9(5)
C1_1 C14_1 C15_1 119.6(5)
C15_1 C14_1 C13_1 117.5(5)
C4_1 C15_1 C16_1 119.1(5)
C14_1 C15_1 C4_1 120.7(5)
C14_1 C15_1 C16_1 120.1(5)
C7_1 C16_1 C15_1 120.5(6)
C11_1 C16_1 C7_1 119.4(5)
C11_1 C16_1 C15_1 120.1(5)
C2_2 C1_2 C52 117.4(11)
C2_2 C1_2 C14_2 119.8(13)
C14_2 C1_2 C52 122.6(11)
C1_2 C2_2 H2_2 119.5
C3_2 C2_2 C1_2 121.0(12)
C3_2 C2_2 H2_2 119.5
C2_2 C3_2 H3_2 119.3
C2_2 C3_2 C4_2 121.4(9)
C4_2 C3_2 H3_2 119.3
C3_2 C4_2 C5_2 123.0(8)
C3_2 C4_2 C15_2 118.6(8)
C15_2 C4_2 C5_2 118.4(8)
C4_2 C5_2 H5_2 119.0
C6_2 C5_2 C4_2 121.9(9)
C6_2 C5_2 H5_2 119.0
C5_2 C6_2 H6_2 119.1
C5_2 C6_2 C7_2 121.8(9)
C7_2 C6_2 H6_2 119.1
C8_2 C7_2 C6_2 123.3(9)
C8_2 C7_2 C16_2 118.8(8)
C16_2 C7_2 C6_2 117.9(8)
C7_2 C8_2 H8_2 119.2
C7_2 C8_2 C9_2 121.6(9)
C9_2 C8_2 H8_2 119.2
C8_2 C9_2 H9_2 119.9
C10_2 C9_2 C8_2 120.1(10)
C10_2 C9_2 H9_2 119.9
C9_2 C10_2 H10_2 119.6
C9_2 C10_2 C11_2 120.8(11)
C11_2 C10_2 H10_2 119.6
C10_2 C11_2 C12_2 121.5(11)
C10_2 C11_2 C16_2 119.1(10)
C12_2 C11_2 C16_2 119.3(11)
C11_2 C12_2 H12_2 119.5
C13_2 C12_2 C11_2 121.0(16)
C13_2 C12_2 H12_2 119.5
C12_2 C13_2 H13_2 118.8
C12_2 C13_2 C14_2 122.5(16)
C14_2 C13_2 H13_2 118.8
C1_2 C14_2 C13_2 124.3(12)
C1_2 C14_2 C15_2 118.4(11)
C15_2 C14_2 C13_2 117.3(12)
C4_2 C15_2 C16_2 119.2(8)
C14_2 C15_2 C4_2 120.7(9)
C14_2 C15_2 C16_2 120.1(9)
C7_2 C16_2 C15_2 120.8(8)
C11_2 C16_2 C7_2 119.5(8)
C11_2 C16_2 C15_2 119.7(8)
C2_3 C1_3 C108 120.3(12)
C2_3 C1_3 C14_3 119.2(12)
C14_3 C1_3 C108 120.3(12)
C1_3 C2_3 H2_3 119.1
C3_3 C2_3 C1_3 121.9(13)
C3_3 C2_3 H2_3 119.1
C2_3 C3_3 H3_3 119.6
C4_3 C3_3 C2_3 120.8(11)
C4_3 C3_3 H3_3 119.6
C3_3 C4_3 C5_3 122.5(10)
C3_3 C4_3 C15_3 119.5(9)
C15_3 C4_3 C5_3 118.0(9)
C4_3 C5_3 H5_3 119.5
C6_3 C5_3 C4_3 120.9(10)
C6_3 C5_3 H5_3 119.5
C5_3 C6_3 H6_3 119.0
C5_3 C6_3 C7_3 122.0(9)
C7_3 C6_3 H6_3 119.0
C6_3 C7_3 C16_3 118.9(8)
C8_3 C7_3 C6_3 122.3(9)
C8_3 C7_3 C16_3 118.8(9)
C7_3 C8_3 H8_3 119.6
C9_3 C8_3 C7_3 120.8(9)
C9_3 C8_3 H8_3 119.6
C8_3 C9_3 H9_3 119.6
C8_3 C9_3 C10_3 120.8(9)
C10_3 C9_3 H9_3 119.6
C9_3 C10_3 H10_3 119.4
C9_3 C10_3 C11_3 121.2(10)
C11_3 C10_3 H10_3 119.4
C10_3 C11_3 C12_3 123.2(11)
C10_3 C11_3 C16_3 117.9(10)
C12_3 C11_3 C16_3 118.8(9)
C11_3 C12_3 H12_3 119.6
C13_3 C12_3 C11_3 120.9(12)
C13_3 C12_3 H12_3 119.6
C12_3 C13_3 H13_3 118.7
C12_3 C13_3 C14_3 122.5(13)
C14_3 C13_3 H13_3 118.7
C1_3 C14_3 C13_3 123.5(11)
C1_3 C14_3 C15_3 118.7(11)
C13_3 C14_3 C15_3 117.7(10)
C4_3 C15_3 C14_3 119.8(9)
C16_3 C15_3 C4_3 121.0(9)
C16_3 C15_3 C14_3 119.2(9)
C11_3 C16_3 C7_3 120.3(8)
C15_3 C16_3 C7_3 119.0(8)
C15_3 C16_3 C11_3 120.7(8)
C2_4 C1_4 C109 118.4(12)
C2_4 C1_4 C14_4 118.6(11)
C14_4 C1_4 C109 122.9(12)
C1_4 C2_4 H2_4 119.0
C3_4 C2_4 C1_4 121.9(12)
C3_4 C2_4 H2_4 119.0
C2_4 C3_4 H3_4 119.5
C2_4 C3_4 C4_4 120.9(12)
C4_4 C3_4 H3_4 119.5
C3_4 C4_4 C5_4 122.6(11)
C3_4 C4_4 C15_4 118.8(11)
C15_4 C4_4 C5_4 118.6(10)
C4_4 C5_4 H5_4 118.8
C6_4 C5_4 C4_4 122.4(12)
C6_4 C5_4 H5_4 118.8
C5_4 C6_4 H6_4 119.5
C5_4 C6_4 C7_4 121.0(12)
C7_4 C6_4 H6_4 119.5
C8_4 C7_4 C6_4 122.4(12)
C8_4 C7_4 C16_4 119.9(11)
C16_4 C7_4 C6_4 117.7(11)
C7_4 C8_4 H8_4 119.5
C9_4 C8_4 C7_4 120.9(12)
C9_4 C8_4 H8_4 119.5
C8_4 C9_4 H9_4 120.1
C10_4 C9_4 C8_4 119.8(12)
C10_4 C9_4 H9_4 120.1
C9_4 C10_4 H10_4 119.1
C9_4 C10_4 C11_4 121.7(12)
C11_4 C10_4 H10_4 119.1
C10_4 C11_4 C12_4 122.7(11)
C10_4 C11_4 C16_4 118.5(11)
C12_4 C11_4 C16_4 118.8(11)
C11_4 C12_4 H12_4 119.0
C13_4 C12_4 C11_4 122.1(12)
C13_4 C12_4 H12_4 119.0
C12_4 C13_4 H13_4 119.3
C12_4 C13_4 C14_4 121.4(11)
C14_4 C13_4 H13_4 119.3
C1_4 C14_4 C13_4 123.5(11)
C1_4 C14_4 C15_4 119.0(10)
C15_4 C14_4 C13_4 117.5(10)
C4_4 C15_4 C14_4 120.5(10)
C4_4 C15_4 C16_4 118.6(10)
C14_4 C15_4 C16_4 120.9(10)
C7_4 C16_4 C11_4 119.1(10)
C7_4 C16_4 C15_4 121.5(10)
C15_4 C16_4 C11_4 119.2(10)
C2_5 C1_5 C52 122.0(14)
C2_5 C1_5 C14_5 118.3(16)
C14_5 C1_5 C52 119.7(13)
C1_5 C2_5 H2_5 119.5
C3_5 C2_5 C1_5 121.0(15)
C3_5 C2_5 H2_5 119.5
C2_5 C3_5 H3_5 119.0
C4_5 C3_5 C2_5 122.0(12)
C4_5 C3_5 H3_5 119.0
C3_5 C4_5 C5_5 122.2(11)
C3_5 C4_5 C15_5 117.9(10)
C15_5 C4_5 C5_5 119.9(11)
C4_5 C5_5 H5_5 119.5
C6_5 C5_5 C4_5 120.9(12)
C6_5 C5_5 H5_5 119.5
C5_5 C6_5 H6_5 119.2
C5_5 C6_5 C7_5 121.7(13)
C7_5 C6_5 H6_5 119.2
C8_5 C7_5 C6_5 122.1(12)
C8_5 C7_5 C16_5 119.8(11)
C16_5 C7_5 C6_5 118.1(11)
C7_5 C8_5 H8_5 120.5
C9_5 C8_5 C7_5 119.0(12)
C9_5 C8_5 H8_5 120.5
C8_5 C9_5 H9_5 118.7
C8_5 C9_5 C10_5 122.5(13)
C10_5 C9_5 H9_5 118.7
C9_5 C10_5 H10_5 119.7
C9_5 C10_5 C11_5 120.7(15)
C11_5 C10_5 H10_5 119.7
C10_5 C11_5 C12_5 124.2(14)
C10_5 C11_5 C16_5 117.3(13)
C12_5 C11_5 C16_5 118.4(14)
C11_5 C12_5 H12_5 118.2
C13_5 C12_5 C11_5 123.5(18)
C13_5 C12_5 H12_5 118.2
C12_5 C13_5 H13_5 120.2
C12_5 C13_5 C14_5 119.5(18)
C14_5 C13_5 H13_5 120.2
C1_5 C14_5 C13_5 122.1(14)
C1_5 C14_5 C15_5 119.5(14)
C15_5 C14_5 C13_5 118.4(14)
C4_5 C15_5 C14_5 120.2(11)
C4_5 C15_5 C16_5 118.3(10)
C14_5 C15_5 C16_5 121.3(11)
C7_5 C16_5 C11_5 120.6(11)
C7_5 C16_5 C15_5 120.9(10)
C11_5 C16_5 C15_5 118.2(11)
C2_6 C1_6 C115 121.8(16)
C2_6 C1_6 C14_6 118.1(16)
C14_6 C1_6 C115 120.0(16)
C1_6 C2_6 H2_6 119.1
C3_6 C2_6 C1_6 121.8(16)
C3_6 C2_6 H2_6 119.1
C2_6 C3_6 H3_6 119.2
C2_6 C3_6 C4_6 121.6(16)
C4_6 C3_6 H3_6 119.2
C3_6 C4_6 C5_6 123.4(15)
C3_6 C4_6 C15_6 118.4(15)
C15_6 C4_6 C5_6 118.1(14)
C4_6 C5_6 H5_6 118.6
C6_6 C5_6 C4_6 122.8(16)
C6_6 C5_6 H5_6 118.6
C5_6 C6_6 H6_6 119.5
C5_6 C6_6 C7_6 121.0(16)
C7_6 C6_6 H6_6 119.5
C8_6 C7_6 C6_6 122.6(15)
C8_6 C7_6 C16_6 119.9(14)
C16_6 C7_6 C6_6 117.5(14)
C7_6 C8_6 H8_6 120.1
C7_6 C8_6 C9_6 119.8(16)
C9_6 C8_6 H8_6 120.1
C8_6 C9_6 H9_6 119.7
C10_6 C9_6 C8_6 120.5(16)
C10_6 C9_6 H9_6 119.7
C9_6 C10_6 H10_6 119.1
C9_6 C10_6 C11_6 121.8(16)
C11_6 C10_6 H10_6 119.1
C10_6 C11_6 C12_6 123.3(14)
C10_6 C11_6 C16_6 118.5(14)
C12_6 C11_6 C16_6 118.1(13)
C11_6 C12_6 H12_6 118.7
C13_6 C12_6 C11_6 122.6(15)
C13_6 C12_6 H12_6 118.7
C12_6 C13_6 H13_6 119.7
C12_6 C13_6 C14_6 120.6(15)
C14_6 C13_6 H13_6 119.7
C1_6 C14_6 C13_6 122.0(15)
C1_6 C14_6 C15_6 119.5(13)
C15_6 C14_6 C13_6 118.4(14)
C4_6 C15_6 C16_6 119.5(13)
C14_6 C15_6 C4_6 120.0(13)
C14_6 C15_6 C16_6 120.5(13)
C7_6 C16_6 C11_6 119.3(13)
C7_6 C16_6 C15_6 121.1(13)
C15_6 C16_6 C11_6 119.6(13)
C2_7 C1_7 C114 121.8(16)
C2_7 C1_7 C14_7 118.9(15)
C14_7 C1_7 C114 119.3(16)
C1_7 C2_7 H2_7 119.4
C3_7 C2_7 C1_7 121.3(16)
C3_7 C2_7 H2_7 119.4
C2_7 C3_7 H3_7 118.7
C4_7 C3_7 C2_7 122.6(15)
C4_7 C3_7 H3_7 118.7
C3_7 C4_7 C5_7 124.0(12)
C3_7 C4_7 C15_7 117.1(11)
C15_7 C4_7 C5_7 118.9(11)
C4_7 C5_7 H5_7 119.6
C6_7 C5_7 C4_7 120.9(13)
C6_7 C5_7 H5_7 119.6
C5_7 C6_7 H6_7 118.6
C5_7 C6_7 C7_7 122.9(12)
C7_7 C6_7 H6_7 118.6
C6_7 C7_7 C16_7 117.5(10)
C8_7 C7_7 C6_7 124.2(12)
C8_7 C7_7 C16_7 118.3(11)
C7_7 C8_7 H8_7 118.6
C9_7 C8_7 C7_7 122.8(12)
C9_7 C8_7 H8_7 118.6
C8_7 C9_7 H9_7 120.0
C8_7 C9_7 C10_7 119.9(12)
C10_7 C9_7 H9_7 120.0
C9_7 C10_7 H10_7 119.8
C9_7 C10_7 C11_7 120.4(13)
C11_7 C10_7 H10_7 119.8
C10_7 C11_7 C12_7 122.1(13)
C10_7 C11_7 C16_7 119.3(11)
C16_7 C11_7 C12_7 118.3(11)
C11_7 C12_7 H12_7 119.5
C13_7 C12_7 C11_7 121.1(15)
C13_7 C12_7 H12_7 119.5
C12_7 C13_7 H13_7 119.1
C12_7 C13_7 C14_7 121.7(15)
C14_7 C13_7 H13_7 119.1
C1_7 C14_7 C13_7 122.3(13)
C1_7 C14_7 C15_7 119.0(12)
C13_7 C14_7 C15_7 118.7(12)
C4_7 C15_7 C14_7 121.0(10)
C4_7 C15_7 C16_7 120.0(11)
C16_7 C15_7 C14_7 118.9(11)
C11_7 C16_7 C7_7 119.2(10)
C11_7 C16_7 C15_7 121.0(10)
C15_7 C16_7 C7_7 119.8(11)

loop_
_geom_bond_atom_site_label_1
_geom_bond_atom_site_label_2
_geom_bond_distance
O94 C93 1.239(7)
O82 C81 1.228(7)
O37 C36 1.238(7)
O64 C65 1.370(7)
O64 C63 1.425(8)
O25 C24 1.248(7)
O8 C9 1.351(8)
O8 C7 1.446(9)
O66 C65 1.228(7)
O88 C87 1.239(7)
O74 C73 1.235(7)
O31 C30 1.221(7)
O00E C17 1.236(7)
O49 C48 1.244(7)
O10 C9 1.226(8)
N26 H26 0.8800
N26 C24 1.338(8)
N26 C27 1.466(8)
N95 H95 0.8800
N95 C93 1.333(8)
N95 C96 1.466(7)
N38 H38 0.8800
N38 C36 1.331(8)
N38 C39 1.484(7)
N67 H67 0.8800
N67 C65 1.320(8)
N67 C68 1.473(8)
N44 H44 0.8800
N44 C42 1.349(8)
N44 C45 1.469(8)
N83 H83 0.8800
N83 C81 1.346(8)
N83 C84 1.472(8)
N50 H50 0.8800
N50 C48 1.340(7)
N50 C51 1.455(7)
N18 H18 0.8800
N18 C17 1.346(8)
N18 C19 1.484(7)
O55 C54 1.240(8)
N75 H75 0.8800
N75 C73 1.353(7)
N75 C76 1.457(7)
N53 H53 0.8800
N53 C52 1.473(8)
N53 C54 1.328(7)
N11 H11 0.8800
N11 C9 1.330(9)
N11 C12 1.470(9)
O1B H1BA 0.8495
O1B H1BB 0.8498
N32 H32 0.8800
N32 C30 1.360(8)
N32 C33 1.464(7)
O2B H2BA 0.8507
O2B H2BB 0.8501
N89 H89 0.8800
N89 C87 1.341(8)
N89 C90 1.471(7)
N107 H107 0.8800
N107 H10A 0.8800
N107 C105 1.337(7)
N107 C108 1.457(19)
N107 C114 1.51(3)
N116 H116 0.8800
N116 C117 1.29(3)
N116 C115 1.50(3)
C81 C76 1.557(8)
C24 C19 1.552(8)
C30 C27 1.530(8)
C36 C33 1.545(8)
C93 C90 1.549(8)
C73 C68 1.548(8)
C52 H52 1.0000
C52 H52A 1.0000
C52 C51 1.564(7)
C52 C1_2 1.486(17)
C52 C1_5 1.55(2)
C105 O106 1.229(7)
C105 C102 1.534(7)
C48 C45 1.531(7)
C17 C12 1.552(8)
C84 C87 1.537(8)
C84 C85 1.543(8)
C84 C86 1.527(9)
C70 H70 1.0000
C70 C68 1.560(8)
C70 C72 1.531(9)
C70 C71 1.531(8)
C39 C41 1.537(9)
C39 C40 1.524(9)
C39 C42 1.531(10)
C19 C21 1.550(8)
C19 C20 1.527(8)
C68 C69 1.515(8)
C96 C97 1.541(9)
C96 C98 1.538(9)
C96 C99 1.555(9)
C78 H78 1.0000
C78 C80 1.528(8)
C78 C76 1.563(7)
C78 C79 1.535(8)
C69 H69A 0.9800
C69 H69B 0.9800
C69 H69C 0.9800
C6 C5 1.399(9)
C6 C7 1.494(10)
C6 C1 1.376(11)
C108 H108 1.0000
C108 C109 1.56(2)
C108 C1_3 1.536(16)
C51 H51 1.0000
C51 C1_1 1.501(8)
C80 H80A 0.9800
C80 H80B 0.9800
C80 H80C 0.9800
C33 C34 1.523(10)
C33 C35 1.521(10)
C76 C77 1.524(8)
C63 H63A 0.9900
C63 H63B 0.9900
C63 H63C 0.9900
C63 H63D 0.9900
C63 C62 1.524(11)
C63 C62A 1.455(14)
C85 H85A 0.9800
C85 H85B 0.9800
C85 H85C 0.9800
C21 H21 1.0000
C21 C23 1.548(8)
C21 C22 1.521(9)
C27 C29 1.549(8)
C27 C28 1.543(8)
C20 H20A 0.9800
C20 H20B 0.9800
C20 H20C 0.9800
C54 C56 1.506(10)
C90 C92 1.518(9)
C90 C91 1.547(9)
C29 H29A 0.9800
C29 H29B 0.9800
C29 H29C 0.9800
C4 H4 0.9500
C4 C5 1.392(9)
C4 C3 1.385(11)
C77 H77A 0.9800
C77 H77B 0.9800
C77 H77C 0.9800
C5 H5 0.9500
C109 H109 1.0000
C109 N110 1.45(3)
C109 C1_4 1.501(17)
C3 H3 0.9500
C3 C2 1.357(12)
C28 H28A 0.9800
C28 H28B 0.9800
C28 H28C 0.9800
C12 C13 1.528(12)
C12 C16 1.547(9)
C7 H7A 0.9900
C7 H7B 0.9900
C92 H92A 0.9800
C92 H92B 0.9800
C92 H92C 0.9800
C34 H34A 0.9800
C34 H34B 0.9800
C34 H34C 0.9800
C13 H13 1.0000
C13 C15 1.532(10)
C13 C14 1.553(11)
C56 H56A 0.9800
C56 H56B 0.9800
C56 H56C 0.9800
C86 H86A 0.9800
C86 H86B 0.9800
C86 H86C 0.9800
C72 H72A 0.9800
C72 H72B 0.9800
C72 H72C 0.9800
C79 H79A 0.9800
C79 H79B 0.9800
C79 H79C 0.9800
C23 H23A 0.9800
C23 H23B 0.9800
C23 H23C 0.9800
C35 H35A 0.9800
C35 H35B 0.9800
C35 H35C 0.9800
C71 H71A 0.9800
C71 H71B 0.9800
C71 H71C 0.9800
C41 H41A 0.9800
C41 H41B 0.9800
C41 H41C 0.9800
C22 H22A 0.9800
C22 H22B 0.9800
C22 H22C 0.9800
C40 H40A 0.9800
C40 H40B 0.9800
C40 H40C 0.9800
C91 H91A 0.9800
C91 H91B 0.9800
C91 H91C 0.9800
C97 H97A 0.9800
C97 H97B 0.9800
C97 H97C 0.9800
C1 H1 0.9500
C1 C2 1.401(12)
C98 H98A 0.9800
C98 H98B 0.9800
C98 H98C 0.9800
O5B H5BA 0.8506
O5B H5BB 0.8500
C16 H16A 0.9800
C16 H16B 0.9800
C16 H16C 0.9800
C2 H2 0.9500
C15 H15A 0.9800
C15 H15B 0.9800
C15 H15C 0.9800
C14 H14A 0.9800
C14 H14B 0.9800
C14 H14C 0.9800
O6B H6BA 0.8492
O6B H6BB 0.8498
C62 C57 1.368(15)
C62 C61 1.400(15)
C59 H59 0.9500
C59 C58 1.344(16)
C59 C60 1.388(16)
C58 H58 0.9500
C58 C57 1.390(14)
O118 C117 1.211(18)
C60 H60 0.9500
C60 C61 1.373(16)
C57 H57 0.9500
O3B H3BA 0.8498
O3B H3BB 0.8505
O4B H4BA 0.8505
O4B H4BB 0.8501
C111 C113 1.518(19)
C111 O112 1.233(16)
C111 N110 1.33(3)
C113 H11A 0.9800
C113 H11B 0.9800
C113 H11C 0.9800
C119 H11D 0.9800
C119 H11E 0.9800
C119 H11F 0.9800
C119 C117 1.53(2)
C61 H61 0.9500
C62A C61A 1.37(2)
C62A C57A 1.444(19)
C61A H61A 0.9500
C61A C60A 1.41(2)
C60A H60A 0.9500
C60A C59A 1.40(2)
C59A H59A 0.9500
C59A C58A 1.37(2)
C58A H58A 0.9500
C58A C57A 1.31(2)
C57A H57A 0.9500
O2C H2CA 0.8495
O2C H2CB 0.8495
N110 H110 0.8800
C42 O43 1.224(7)
C102 C103 1.546(7)
C102 C104 1.526(9)
C102 N101 1.465(8)
C103 H10B 0.9800
C103 H10C 0.9800
C103 H10D 0.9800
C104 H10E 0.9800
C104 H10F 0.9800
C104 H10G 0.9800
N101 H101 0.8800
N101 C99 1.327(8)
C99 O100 1.230(7)
C47 H47A 0.9800
C47 H47B 0.9800
C47 H47C 0.9800
C47 C45 1.534(8)
C45 C46 1.529(9)
C46 H46A 0.9800
C46 H46B 0.9800
C46 H46C 0.9800
O1C H1CA 0.8502
O1C H1CB 0.8498
O7B H7BA 0.8500
O7B H7BB 0.8508
C115 H115 1.0000
C115 C114 1.57(3)
C115 C1_6 1.49(2)
C114 H114 1.0000
C114 C1_7 1.45(3)
C1_1 C2_1 1.390(8)
C1_1 C14_1 1.413(7)
C2_1 H2_1 0.9500
C2_1 C3_1 1.390(8)
C3_1 H3_1 0.9500
C3_1 C4_1 1.381(8)
C4_1 C5_1 1.426(8)
C4_1 C15_1 1.421(8)
C5_1 H5_1 0.9500
C5_1 C6_1 1.346(9)
C6_1 H6_1 0.9500
C6_1 C7_1 1.439(9)
C7_1 C8_1 1.386(9)
C7_1 C16_1 1.434(8)
C8_1 H8_1 0.9500
C8_1 C9_1 1.386(10)
C9_1 H9_1 0.9500
C9_1 C10_1 1.395(9)
C10_1 H10_1 0.9500
C10_1 C11_1 1.407(8)
C11_1 C12_1 1.421(8)
C11_1 C16_1 1.421(8)
C12_1 H12_1 0.9500
C12_1 C13_1 1.353(7)
C13_1 H13_1 0.9500
C13_1 C14_1 1.444(8)
C14_1 C15_1 1.415(7)
C15_1 C16_1 1.436(7)
C1_2 C2_2 1.402(13)
C1_2 C14_2 1.417(13)
C2_2 H2_2 0.9500
C2_2 C3_2 1.376(13)
C3_2 H3_2 0.9500
C3_2 C4_2 1.389(12)
C4_2 C5_2 1.437(12)
C4_2 C15_2 1.426(11)
C5_2 H5_2 0.9500
C5_2 C6_2 1.353(12)
C6_2 H6_2 0.9500
C6_2 C7_2 1.428(11)
C7_2 C8_2 1.378(12)
C7_2 C16_2 1.427(11)
C8_2 H8_2 0.9500
C8_2 C9_2 1.388(12)
C9_2 H9_2 0.9500
C9_2 C10_2 1.379(13)
C10_2 H10_2 0.9500
C10_2 C11_2 1.397(13)
C11_2 C12_2 1.416(15)
C11_2 C16_2 1.420(12)
C12_2 H12_2 0.9500
C12_2 C13_2 1.348(13)
C13_2 H13_2 0.9500
C13_2 C14_2 1.450(14)
C14_2 C15_2 1.420(13)
C15_2 C16_2 1.440(11)
C1_3 C2_3 1.402(13)
C1_3 C14_3 1.412(13)
C2_3 H2_3 0.9500
C2_3 C3_3 1.394(13)
C3_3 H3_3 0.9500
C3_3 C4_3 1.378(12)
C4_3 C5_3 1.448(11)
C4_3 C15_3 1.431(12)
C5_3 H5_3 0.9500
C5_3 C6_3 1.350(12)
C6_3 H6_3 0.9500
C6_3 C7_3 1.432(12)
C7_3 C8_3 1.395(12)
C7_3 C16_3 1.434(11)
C8_3 H8_3 0.9500
C8_3 C9_3 1.378(13)
C9_3 H9_3 0.9500
C9_3 C10_3 1.396(12)
C10_3 H10_3 0.9500
C10_3 C11_3 1.401(12)
C11_3 C12_3 1.428(13)
C11_3 C16_3 1.426(13)
C12_3 H12_3 0.9500
C12_3 C13_3 1.354(13)
C13_3 H13_3 0.9500
C13_3 C14_3 1.435(13)
C14_3 C15_3 1.451(12)
C15_3 C16_3 1.422(11)
C1_4 C2_4 1.396(13)
C1_4 C14_4 1.421(12)
C2_4 H2_4 0.9500
C2_4 C3_4 1.380(13)
C3_4 H3_4 0.9500
C3_4 C4_4 1.385(13)
C4_4 C5_4 1.435(13)
C4_4 C15_4 1.421(12)
C5_4 H5_4 0.9500
C5_4 C6_4 1.354(13)
C6_4 H6_4 0.9500
C6_4 C7_4 1.435(13)
C7_4 C8_4 1.395(13)
C7_4 C16_4 1.423(13)
C8_4 H8_4 0.9500
C8_4 C9_4 1.392(13)
C9_4 H9_4 0.9500
C9_4 C10_4 1.387(14)
C10_4 H10_4 0.9500
C10_4 C11_4 1.406(13)
C11_4 C12_4 1.422(13)
C11_4 C16_4 1.435(12)
C12_4 H12_4 0.9500
C12_4 C13_4 1.353(13)
C13_4 H13_4 0.9500
C13_4 C14_4 1.455(12)
C14_4 C15_4 1.424(12)
C15_4 C16_4 1.435(12)
C1_5 C2_5 1.394(15)
C1_5 C14_5 1.420(15)
C2_5 H2_5 0.9500
C2_5 C3_5 1.390(15)
C3_5 H3_5 0.9500
C3_5 C4_5 1.384(14)
C4_5 C5_5 1.430(14)
C4_5 C15_5 1.420(13)
C5_5 H5_5 0.9500
C5_5 C6_5 1.360(15)
C6_5 H6_5 0.9500
C6_5 C7_5 1.426(14)
C7_5 C8_5 1.397(15)
C7_5 C16_5 1.426(14)
C8_5 H8_5 0.9500
C8_5 C9_5 1.373(15)
C9_5 H9_5 0.9500
C9_5 C10_5 1.396(15)
C10_5 H10_5 0.9500
C10_5 C11_5 1.402(15)
C11_5 C12_5 1.427(16)
C11_5 C16_5 1.432(14)
C12_5 H12_5 0.9500
C12_5 C13_5 1.361(16)
C13_5 H13_5 0.9500
C13_5 C14_5 1.446(16)
C14_5 C15_5 1.429(15)
C15_5 C16_5 1.437(14)
C1_6 C2_6 1.397(15)
C1_6 C14_6 1.417(15)
C2_6 H2_6 0.9500
C2_6 C3_6 1.365(16)
C3_6 H3_6 0.9500
C3_6 C4_6 1.377(15)
C4_6 C5_6 1.427(16)
C4_6 C15_6 1.423(15)
C5_6 H5_6 0.9500
C5_6 C6_6 1.350(16)
C6_6 H6_6 0.9500
C6_6 C7_6 1.446(15)
C7_6 C8_6 1.402(16)
C7_6 C16_6 1.424(15)
C8_6 H8_6 0.9500
C8_6 C9_6 1.405(16)
C9_6 H9_6 0.9500
C9_6 C10_6 1.375(16)
C10_6 H10_6 0.9500
C10_6 C11_6 1.399(15)
C11_6 C12_6 1.429(15)
C11_6 C16_6 1.435(15)
C12_6 H12_6 0.9500
C12_6 C13_6 1.355(15)
C13_6 H13_6 0.9500
C13_6 C14_6 1.448(15)
C14_6 C15_6 1.421(15)
C15_6 C16_6 1.433(14)
C1_7 C2_7 1.391(16)
C1_7 C14_7 1.412(14)
C2_7 H2_7 0.9500
C2_7 C3_7 1.387(16)
C3_7 H3_7 0.9500
C3_7 C4_7 1.386(14)
C4_7 C5_7 1.432(14)
C4_7 C15_7 1.419(14)
C5_7 H5_7 0.9500
C5_7 C6_7 1.351(15)
C6_7 H6_7 0.9500
C6_7 C7_7 1.421(15)
C7_7 C8_7 1.384(14)
C7_7 C16_7 1.446(14)
C8_7 H8_7 0.9500
C8_7 C9_7 1.374(16)
C9_7 H9_7 0.9500
C9_7 C10_7 1.397(15)
C10_7 H10_7 0.9500
C10_7 C11_7 1.412(14)
C11_7 C12_7 1.440(15)
C11_7 C16_7 1.424(14)
C12_7 H12_7 0.9500
C12_7 C13_7 1.362(15)
C13_7 H13_7 0.9500
C13_7 C14_7 1.438(15)
C14_7 C15_7 1.442(14)
C15_7 C16_7 1.429(13)

loop_
_smtbx_masks_void_nr
_smtbx_masks_void_average_x
_smtbx_masks_void_average_y
_smtbx_masks_void_average_z
_smtbx_masks_void_volume
_smtbx_masks_void_count_electrons
1 0.000 -0.282 0.500 441.0 5.1
2 0.272 0.095 0.164 37.3 0.0
3 0.728 0.595 0.836 37.3 0.0
